data_7047863
loop_
_publ_author_name
'Ignaszak, Anna'
'Patterson, Nigel'
'Radtke, Mariusz'
'Elsegood, Mark R. J.'
'Frese, Josef W. A.'
'Lipman, Joah L. Z. F.'
'Yamato, Takehiko'
'Sanz, Sergio'
'Brechin, Euan K.'
'Prior, Timothy J.'
'Redshaw, Carl'

_publ_section_title
;
 Vanadyl sulfates: molecular structure, magnetism and electrochemical
 activity.
;
_journal_issue 44
_journal_name_full 'Dalton transactions (Cambridge, England : 2003)'
_journal_page_first 15983
_journal_page_last 15993
_journal_paper_doi 10.1039/c8dt03626h
_journal_volume 47
_journal_year 2018
_chemical_absolute_configuration ad
_chemical_formula_moiety 'O25 S4 V5 5-, 5(C6 H16 N 1+), H2 O'
_chemical_formula_sum 'C30 H82 N5 O26 S4 V5'
_chemical_formula_weight 1311.94
_space_group_crystal_system monoclinic
_space_group_IT_number 4
_space_group_name_Hall 'P 2yb'
_space_group_name_H-M_alt 'P 1 21 1'
_symmetry_space_group_name_Hall 'P 2yb'
_symmetry_space_group_name_H-M 'P 1 21 1'
_atom_sites_solution_hydrogens mixed
_atom_sites_solution_primary direct
_atom_sites_solution_secondary difmap
_audit_creation_method SHELXL-2014/7
_audit_update_record
;
2017-09-13 deposited with the CCDC.
2018-10-22 downloaded from the CCDC.
;
_cell_angle_alpha 90
_cell_angle_beta 100.4436(5)
_cell_angle_gamma 90
_cell_formula_units_Z 4
_cell_length_a 13.2439(4)
_cell_length_b 13.3679(4)
_cell_length_c 31.3605(10)
_cell_measurement_reflns_used 24188
_cell_measurement_temperature 150(2)
_cell_measurement_theta_max 30.07
_cell_measurement_theta_min 2.18
_cell_volume 5460.2(3)
_computing_cell_refinement 'Bruker SAINT'
_computing_data_collection 'Bruker APEX 2'
_computing_data_reduction 'Bruker SAINT'
_computing_molecular_graphics 'Bruker SHELXTL'
_computing_publication_material 'Bruker SHELXTL and local programs'
_computing_structure_refinement 'SHELXL-2014/7 (Sheldrick, 2014)'
_computing_structure_solution 'SHELXS-97 (Sheldrick, 2008)'
_diffrn_ambient_temperature 150(2)
_diffrn_measured_fraction_theta_full 0.999
_diffrn_measured_fraction_theta_max 0.989
_diffrn_measurement_device_type 'Bruker APEX 2 CCD diffractometer'
_diffrn_measurement_method '\w rotation with narrow frames'
_diffrn_radiation_monochromator graphite
_diffrn_radiation_type MoK\a
_diffrn_radiation_wavelength 0.71073
_diffrn_reflns_av_R_equivalents 0.0270
_diffrn_reflns_av_unetI/netI 0.0413
_diffrn_reflns_Laue_measured_fraction_full 0.999
_diffrn_reflns_Laue_measured_fraction_max 0.989
_diffrn_reflns_limit_h_max 18
_diffrn_reflns_limit_h_min -18
_diffrn_reflns_limit_k_max 18
_diffrn_reflns_limit_k_min -18
_diffrn_reflns_limit_l_max 43
_diffrn_reflns_limit_l_min -43
_diffrn_reflns_number 62632
_diffrn_reflns_point_group_measured_fraction_full 0.996
_diffrn_reflns_point_group_measured_fraction_max 0.949
_diffrn_reflns_theta_full 25.242
_diffrn_reflns_theta_max 30.239
_diffrn_reflns_theta_min 0.660
_diffrn_source 'fine-focus sealed tube'
_exptl_absorpt_coefficient_mu 1.060
_exptl_absorpt_correction_T_max 0.901
_exptl_absorpt_correction_T_min 0.473
_exptl_absorpt_correction_type multi-scan
_exptl_absorpt_process_details 'SADABS v2008/1, Sheldrick, G.M., (2008)'
_exptl_crystal_colour blue
_exptl_crystal_density_diffrn 1.596
_exptl_crystal_density_method 'not measured'
_exptl_crystal_description tablet
_exptl_crystal_F_000 2736
_exptl_crystal_recrystallization_method 'Re-crystallisation from solvent: dichlormethane/toluene'
_exptl_crystal_size_max 0.830
_exptl_crystal_size_mid 0.400
_exptl_crystal_size_min 0.100
_refine_diff_density_max 0.911
_refine_diff_density_min -0.602
_refine_diff_density_rms 0.075
_refine_ls_abs_structure_details
; 
 Flack x determined using 11479 quotients [(I+)-(I-)]/[(I+)+(I-)] 
 (Parsons, Flack and Wagner, Acta Cryst. B69 (2013) 249-259). 
;
_refine_ls_abs_structure_Flack -0.006(7)
_refine_ls_extinction_method none
_refine_ls_goodness_of_fit_ref 1.019
_refine_ls_hydrogen_treatment mixed
_refine_ls_matrix_type full
_refine_ls_number_parameters 1479
_refine_ls_number_reflns 30874
_refine_ls_number_restraints 786
_refine_ls_restrained_S_all 1.061
_refine_ls_R_factor_all 0.0454
_refine_ls_R_factor_gt 0.0383
_refine_ls_shift/su_max 0.000
_refine_ls_shift/su_mean 0.000
_refine_ls_structure_factor_coef Fsqd
_refine_ls_weighting_details 'w=1/[\s^2^(Fo^2^)+(0.0520P)^2^+2.3635P] where P=(Fo^2^+2Fc^2^)/3'
_refine_ls_weighting_scheme calc
_refine_ls_wR_factor_gt 0.0947
_refine_ls_wR_factor_ref 0.0992
_reflns_Friedel_coverage 0.846
_reflns_Friedel_fraction_full 0.992
_reflns_Friedel_fraction_max 0.906
_reflns_number_gt 27570
_reflns_number_total 30874
_reflns_threshold_expression 'I > 2\s(I)'
_cod_data_source_file c8dt03626h2.cif
_cod_data_source_block 2_H2O
_cod_depositor_comments 'Adding full bibliography for 7047857--7047863.cif.'
_cod_database_code 7047863
_shelx_shelxl_version_number 2014/7
_shelx_space_group_comment
; 
The symmetry employed for this shelxl refinement is uniquely defined 
by the following loop, which should always be used as a source of 
symmetry information in preference to the above space-group names. 
They are only intended as comments. 
;
_shelx_estimated_absorpt_t_min 0.473
_shelx_estimated_absorpt_t_max 0.901

loop_
_space_group_symop_operation_xyz
'x, y, z'
'-x, y+1/2, -z'

loop_
_atom_site_label
_atom_site_type_symbol
_atom_site_fract_x
_atom_site_fract_y
_atom_site_fract_z
_atom_site_U_iso_or_equiv
_atom_site_adp_type
_atom_site_occupancy
_atom_site_site_symmetry_order
_atom_site_calc_flag
_atom_site_refinement_flags_posn
_atom_site_refinement_flags_adp
_atom_site_refinement_flags_occupancy
_atom_site_disorder_assembly
_atom_site_disorder_group
V1 V 0.75355(5) 0.24335(4) 0.10011(2) 0.01733(12) Uani 1 1 d . . . . .
O1 O 0.7172(2) 0.1567(2) 0.06606(10) 0.0291(6) Uani 1 1 d . . . . .
V2 V 0.99315(5) 0.38716(4) 0.09953(2) 0.01649(12) Uani 1 1 d . . . . .
O2 O 1.0686(2) 0.3689(2) 0.06645(9) 0.0252(6) Uani 1 1 d . . . . .
V3 V 0.84716(5) 0.62381(5) 0.09667(2) 0.02365(14) Uani 1 1 d . . . . .
O3 O 0.8520(3) 0.7083(2) 0.06134(13) 0.0401(8) Uani 1 1 d . . . . .
V4 V 0.61109(5) 0.48122(5) 0.09928(2) 0.01941(13) Uani 1 1 d . . . . .
O4 O 0.5085(2) 0.5000(2) 0.06529(10) 0.0291(6) Uani 1 1 d . . . . .
V5 V 0.78400(5) 0.43042(5) 0.05706(2) 0.01818(12) Uani 1 1 d . . . . .
O5 O 0.7620(2) 0.4272(2) 0.00517(9) 0.0289(6) Uani 1 1 d . . . . .
O6 O 0.86180(19) 0.31978(19) 0.07917(8) 0.0179(5) Uani 1 1 d . . . . .
O7 O 0.9051(2) 0.5005(2) 0.07759(9) 0.0203(5) Uani 1 1 d . . . . .
O8 O 0.7240(2) 0.5442(2) 0.07671(9) 0.0230(6) Uani 1 1 d . . . . .
O9 O 0.6802(2) 0.3651(2) 0.07914(9) 0.0192(5) Uani 1 1 d . . . . .
S1 S 0.97569(7) 0.17856(7) 0.14591(3) 0.01960(17) Uani 1 1 d . . . . .
O10 O 0.8637(2) 0.1908(2) 0.14656(9) 0.0243(6) Uani 1 1 d . . . . .
O11 O 1.0213(2) 0.2815(2) 0.14487(9) 0.0228(6) Uani 1 1 d . . . . .
O12 O 0.9905(2) 0.1218(3) 0.10826(10) 0.0309(7) Uani 1 1 d . . . . .
O13 O 1.0239(2) 0.1331(2) 0.18667(9) 0.0303(7) Uani 1 1 d . . . . .
S2 S 1.07505(7) 0.58789(7) 0.14663(3) 0.02195(18) Uani 1 1 d . . . . .
O14 O 1.0615(2) 0.4759(2) 0.14646(9) 0.0228(6) Uani 1 1 d . . . . .
O15 O 0.9703(2) 0.6348(2) 0.14367(10) 0.0287(6) Uani 1 1 d . . . . .
O16 O 1.1185(2) 0.6178(2) 0.10922(10) 0.0295(6) Uani 1 1 d . . . . .
O17 O 1.1375(2) 0.6155(2) 0.18747(10) 0.0338(7) Uani 1 1 d . . . . .
S3 S 0.66848(9) 0.69169(8) 0.14557(5) 0.0410(3) Uani 1 1 d . . . . .
O18 O 0.7813(2) 0.6801(2) 0.14312(13) 0.0396(9) Uani 1 1 d . . . . .
O19 O 0.6250(2) 0.5870(2) 0.14423(11) 0.0307(7) Uani 1 1 d . . . . .
O20 O 0.6161(3) 0.7500(3) 0.11007(18) 0.0624(13) Uani 1 1 d . . . . .
O21 O 0.6645(3) 0.7320(3) 0.18785(17) 0.0634(14) Uani 1 1 d . . . . .
S4 S 0.56779(7) 0.28470(7) 0.15014(3) 0.02113(18) Uani 1 1 d . . . . .
O22 O 0.5809(2) 0.3962(2) 0.14735(9) 0.0226(5) Uani 1 1 d . . . . .
O23 O 0.6684(2) 0.2366(2) 0.14602(10) 0.0262(6) Uani 1 1 d . . . . .
O24 O 0.4870(2) 0.2521(3) 0.11557(11) 0.0349(7) Uani 1 1 d . . . . .
O25 O 0.5476(3) 0.2623(2) 0.19310(10) 0.0332(7) Uani 1 1 d . . . . .
N1 N 0.9247(3) 0.0132(3) 0.03252(12) 0.0286(7) Uani 1 1 d D U . . .
H1 H 0.9178 0.0491 0.0598 0.034 Uiso 0.719(7) 1 calc R U P A 1
H1X H 0.9251 0.0523 0.0597 0.034 Uiso 0.281(7) 1 calc R U P A 2
C1 C 0.8195(5) 0.0105(5) 0.0027(2) 0.0420(17) Uani 0.719(7) 1 d D U P A 1
H1A H 0.8257 -0.0200 -0.0255 0.050 Uiso 0.719(7) 1 calc R U P A 1
H1B H 0.7925 0.0793 -0.0027 0.050 Uiso 0.719(7) 1 calc R U P A 1
C2 C 0.7440(5) -0.0534(5) 0.0253(4) 0.098(3) Uani 1 1 d D U . . .
H2A H 0.6763 -0.0558 0.0066 0.148 Uiso 0.719(7) 1 calc R U P A 1
H2B H 0.7710 -0.1215 0.0304 0.148 Uiso 0.719(7) 1 calc R U P A 1
H2C H 0.7380 -0.0225 0.0531 0.148 Uiso 0.719(7) 1 calc R U P A 1
H2D H 0.7034 -0.1135 0.0281 0.148 Uiso 0.281(7) 1 calc R U P A 2
H2E H 0.7279 -0.0018 0.0452 0.148 Uiso 0.281(7) 1 calc R U P A 2
H2F H 0.7276 -0.0285 -0.0045 0.148 Uiso 0.281(7) 1 calc R U P A 2
C3 C 0.9627(6) -0.0892(5) 0.0438(2) 0.0386(16) Uani 0.719(7) 1 d D U P A 1
H3A H 0.9660 -0.1266 0.0168 0.046 Uiso 0.719(7) 1 calc R U P A 1
H3B H 0.9138 -0.1242 0.0590 0.046 Uiso 0.719(7) 1 calc R U P A 1
C4 C 1.0705(5) -0.0884(5) 0.07300(19) 0.0574(16) Uani 1 1 d D U . . .
H4A H 1.0931 -0.1574 0.0798 0.086 Uiso 0.719(7) 1 calc R U P A 1
H4B H 1.1194 -0.0549 0.0578 0.086 Uiso 0.719(7) 1 calc R U P A 1
H4C H 1.0672 -0.0525 0.1000 0.086 Uiso 0.719(7) 1 calc R U P A 1
H4D H 1.1418 -0.1091 0.0737 0.086 Uiso 0.281(7) 1 calc R U P A 2
H4E H 1.0655 -0.0525 0.0998 0.086 Uiso 0.281(7) 1 calc R U P A 2
H4F H 1.0262 -0.1477 0.0705 0.086 Uiso 0.281(7) 1 calc R U P A 2
C5 C 0.9978(5) 0.0708(4) 0.0102(2) 0.0322(14) Uani 0.719(7) 1 d D U P A 1
H5A H 1.0057 0.0355 -0.0168 0.039 Uiso 0.719(7) 1 calc R U P A 1
H5B H 1.0660 0.0737 0.0293 0.039 Uiso 0.719(7) 1 calc R U P A 1
C6 C 0.9596(5) 0.1768(4) -0.00092(17) 0.0445(12) Uani 1 1 d D U . . .
H6A H 1.0087 0.2122 -0.0154 0.067 Uiso 0.719(7) 1 calc R U P A 1
H6B H 0.8926 0.1741 -0.0203 0.067 Uiso 0.719(7) 1 calc R U P A 1
H6C H 0.9528 0.2123 0.0258 0.067 Uiso 0.719(7) 1 calc R U P A 1
H6D H 0.9327 0.2214 -0.0251 0.067 Uiso 0.281(7) 1 calc R U P A 2
H6E H 0.9608 0.2121 0.0265 0.067 Uiso 0.281(7) 1 calc R U P A 2
H6F H 1.0293 0.1559 -0.0031 0.067 Uiso 0.281(7) 1 calc R U P A 2
C1X C 0.8633(12) -0.0801(13) 0.0370(7) 0.049(4) Uani 0.281(7) 1 d D U P A 2
H1C H 0.8804 -0.1058 0.0670 0.059 Uiso 0.281(7) 1 calc R U P A 2
H1D H 0.8802 -0.1326 0.0171 0.059 Uiso 0.281(7) 1 calc R U P A 2
C3X C 1.0359(12) -0.0191(13) 0.0337(5) 0.041(4) Uani 0.281(7) 1 d D U P A 2
H3C H 1.0809 0.0406 0.0359 0.049 Uiso 0.281(7) 1 calc R U P A 2
H3D H 1.0416 -0.0548 0.0066 0.049 Uiso 0.281(7) 1 calc R U P A 2
C5X C 0.8879(14) 0.0812(11) -0.0027(5) 0.039(4) Uani 0.281(7) 1 d D U P A 2
H5C H 0.8172 0.1025 -0.0010 0.047 Uiso 0.281(7) 1 calc R U P A 2
H5D H 0.8858 0.0462 -0.0307 0.047 Uiso 0.281(7) 1 calc R U P A 2
N2 N 1.1961(3) 0.2341(3) 0.23027(12) 0.0365(9) Uani 1 1 d D . . . .
H2 H 1.148(4) 0.195(4) 0.2138(16) 0.044 Uiso 1 1 d D U . . .
C7 C 1.2714(5) 0.2400(6) 0.20016(19) 0.066(2) Uani 1 1 d D . . . .
H7A H 1.3366 0.2689 0.2158 0.079 Uiso 1 1 calc R U . . .
H7B H 1.2442 0.2852 0.1758 0.079 Uiso 1 1 calc R U . . .
C8 C 1.2928(6) 0.1373(7) 0.1822(3) 0.089(3) Uani 1 1 d D . . . .
H8A H 1.3284 0.0952 0.2058 0.133 Uiso 1 1 calc R U . . .
H8B H 1.3359 0.1452 0.1601 0.133 Uiso 1 1 calc R U . . .
H8C H 1.2277 0.1057 0.1692 0.133 Uiso 1 1 calc R U . . .
C9 C 1.1491(5) 0.3361(4) 0.23787(17) 0.0472(14) Uani 1 1 d D . . . .
H9A H 1.1114 0.3617 0.2099 0.057 Uiso 1 1 calc R U . . .
H9B H 1.0989 0.3269 0.2574 0.057 Uiso 1 1 calc R U . . .
C10 C 1.2266(5) 0.4120(4) 0.2571(2) 0.0605(17) Uani 1 1 d D . . . .
H10A H 1.2612 0.3893 0.2858 0.091 Uiso 1 1 calc R U . . .
H10B H 1.1922 0.4759 0.2600 0.091 Uiso 1 1 calc R U . . .
H10C H 1.2774 0.4208 0.2383 0.091 Uiso 1 1 calc R U . . .
C11 C 1.2399(4) 0.1800(4) 0.27133(14) 0.0339(10) Uani 1 1 d D . . . .
H11A H 1.2985 0.2188 0.2872 0.041 Uiso 1 1 calc R U . . .
H11B H 1.2662 0.1141 0.2640 0.041 Uiso 1 1 calc R U . . .
C12 C 1.1624(4) 0.1647(4) 0.30022(15) 0.0359(10) Uani 1 1 d D . . . .
H12A H 1.1404 0.2298 0.3096 0.054 Uiso 1 1 calc R U . . .
H12B H 1.1934 0.1254 0.3256 0.054 Uiso 1 1 calc R U . . .
H12C H 1.1028 0.1288 0.2842 0.054 Uiso 1 1 calc R U . . .
N3 N 1.3274(3) 0.6543(3) 0.13409(16) 0.0423(10) Uani 1 1 d D U . . .
H3 H 1.2536 0.6367 0.1240 0.051 Uiso 0.664(14) 1 calc R U P B 1
H3X H 1.2510 0.6581 0.1309 0.051 Uiso 0.336(14) 1 calc R U P B 2
C13 C 1.3209(7) 0.7437(7) 0.1634(4) 0.068(3) Uani 0.664(14) 1 d D U P B 1
H13A H 1.2761 0.7953 0.1471 0.081 Uiso 0.664(14) 1 calc R U P B 1
H13B H 1.2895 0.7226 0.1883 0.081 Uiso 0.664(14) 1 calc R U P B 1
C14 C 1.4260(7) 0.7883(9) 0.1800(5) 0.081(4) Uani 0.664(14) 1 d D U P B 1
H14A H 1.4191 0.8456 0.1987 0.121 Uiso 0.664(14) 1 calc R U P B 1
H14B H 1.4701 0.7377 0.1966 0.121 Uiso 0.664(14) 1 calc R U P B 1
H14C H 1.4567 0.8104 0.1554 0.121 Uiso 0.664(14) 1 calc R U P B 1
C15 C 1.3636(4) 0.6739(5) 0.0927(2) 0.0543(16) Uani 1 1 d D . . . .
H15A H 1.3525 0.6132 0.0744 0.065 Uiso 1 1 calc R U . . .
H15B H 1.4383 0.6873 0.0991 0.065 Uiso 1 1 calc R U . . .
C16 C 1.3101(4) 0.7613(5) 0.0675(3) 0.065(2) Uani 1 1 d . . . . .
H16A H 1.2362 0.7574 0.0674 0.098 Uiso 1 1 calc R U . . .
H16B H 1.3222 0.7589 0.0376 0.098 Uiso 1 1 calc R U . . .
H16C H 1.3372 0.8241 0.0811 0.098 Uiso 1 1 calc R U . . .
C17 C 1.3704(4) 0.5601(4) 0.15543(18) 0.0405(11) Uani 1 1 d D . . . .
H17A H 1.3527 0.5565 0.1847 0.049 Uiso 1 1 calc R U . . .
H17B H 1.4462 0.5623 0.1590 0.049 Uiso 1 1 calc R U . . .
C18 C 1.3322(4) 0.4673(4) 0.13081(19) 0.0399(11) Uani 1 1 d . . . . .
H18A H 1.2570 0.4659 0.1260 0.060 Uiso 1 1 calc R U . . .
H18B H 1.3594 0.4082 0.1476 0.060 Uiso 1 1 calc R U . . .
H18C H 1.3552 0.4670 0.1028 0.060 Uiso 1 1 calc R U . . .
C13X C 1.3834(11) 0.7392(12) 0.1635(7) 0.054(5) Uani 0.336(14) 1 d D U P B 2
H13C H 1.4186 0.7110 0.1915 0.064 Uiso 0.336(14) 1 calc R U P B 2
H13D H 1.4356 0.7715 0.1491 0.064 Uiso 0.336(14) 1 calc R U P B 2
C14X C 1.3046(14) 0.8148(15) 0.1712(8) 0.069(7) Uani 0.336(14) 1 d D U P B 2
H14D H 1.3384 0.8687 0.1897 0.103 Uiso 0.336(14) 1 calc R U P B 2
H14E H 1.2705 0.8426 0.1434 0.103 Uiso 0.336(14) 1 calc R U P B 2
H14F H 1.2536 0.7823 0.1856 0.103 Uiso 0.336(14) 1 calc R U P B 2
N4 N 0.9368(10) 0.8056(8) 0.2088(4) 0.040(2) Uani 0.560(7) 1 d D U P C 1
H4 H 0.9173 0.7510 0.1871 0.048 Uiso 0.560(7) 1 calc R U P C 1
C19 C 0.9221(8) 0.7644(7) 0.2518(3) 0.043(2) Uani 0.560(7) 1 d D U P C 1
H19A H 0.8506 0.7404 0.2494 0.052 Uiso 0.560(7) 1 calc R U P C 1
H19B H 0.9332 0.8184 0.2737 0.052 Uiso 0.560(7) 1 calc R U P C 1
C20 C 0.9947(11) 0.6798(9) 0.2664(4) 0.068(4) Uani 0.560(7) 1 d D U P C 1
H20A H 0.9829 0.6549 0.2945 0.102 Uiso 0.560(7) 1 calc R U P C 1
H20B H 0.9831 0.6257 0.2450 0.102 Uiso 0.560(7) 1 calc R U P C 1
H20C H 1.0656 0.7037 0.2694 0.102 Uiso 0.560(7) 1 calc R U P C 1
C21 C 0.8618(7) 0.8899(8) 0.1958(3) 0.0362(19) Uani 0.560(7) 1 d D U P C 1
H21A H 0.7928 0.8681 0.2000 0.043 Uiso 0.560(7) 1 calc R U P C 1
H21B H 0.8822 0.9476 0.2152 0.043 Uiso 0.560(7) 1 calc R U P C 1
C22 C 0.8552(10) 0.9230(8) 0.1501(4) 0.051(3) Uani 0.560(7) 1 d D U P C 1
H22A H 0.8054 0.9776 0.1439 0.077 Uiso 0.560(7) 1 calc R U P C 1
H22B H 0.9228 0.9464 0.1458 0.077 Uiso 0.560(7) 1 calc R U P C 1
H22C H 0.8333 0.8668 0.1306 0.077 Uiso 0.560(7) 1 calc R U P C 1
C23 C 1.0463(7) 0.8334(7) 0.2068(3) 0.040(2) Uani 0.560(7) 1 d D U P C 1
H23A H 1.0904 0.7736 0.2137 0.048 Uiso 0.560(7) 1 calc R U P C 1
H23B H 1.0502 0.8543 0.1769 0.048 Uiso 0.560(7) 1 calc R U P C 1
C24 C 1.0870(18) 0.9161(17) 0.2375(8) 0.057(6) Uani 0.560(7) 1 d D U P C 1
H24A H 1.1580 0.9309 0.2348 0.086 Uiso 0.560(7) 1 calc R U P C 1
H24B H 1.0446 0.9760 0.2304 0.086 Uiso 0.560(7) 1 calc R U P C 1
H24C H 1.0848 0.8953 0.2673 0.086 Uiso 0.560(7) 1 calc R U P C 1
N4X N 0.9807(7) 0.8512(6) 0.2454(3) 0.033(2) Uani 0.440(7) 1 d D U P C 2
H4X H 0.9418 0.8906 0.2641 0.040 Uiso 0.440(7) 1 calc R U P C 2
C19X C 1.0136(9) 0.7572(8) 0.2691(4) 0.039(3) Uani 0.440(7) 1 d D U P C 2
H19C H 1.0703 0.7724 0.2935 0.047 Uiso 0.440(7) 1 calc R U P C 2
H19D H 1.0404 0.7105 0.2493 0.047 Uiso 0.440(7) 1 calc R U P C 2
C20X C 0.9280(12) 0.7065(10) 0.2867(6) 0.064(5) Uani 0.440(7) 1 d D U P C 2
H20D H 0.9540 0.6452 0.3020 0.097 Uiso 0.440(7) 1 calc R U P C 2
H20E H 0.9021 0.7517 0.3069 0.097 Uiso 0.440(7) 1 calc R U P C 2
H20F H 0.8722 0.6897 0.2628 0.097 Uiso 0.440(7) 1 calc R U P C 2
C21X C 0.9082(15) 0.8318(14) 0.2039(6) 0.042(4) Uani 0.440(7) 1 d D U P C 2
H21C H 0.9399 0.7810 0.1875 0.050 Uiso 0.440(7) 1 calc R U P C 2
H21D H 0.8452 0.8015 0.2112 0.050 Uiso 0.440(7) 1 calc R U P C 2
C22X C 0.8768(13) 0.9166(11) 0.1748(6) 0.060(4) Uani 0.440(7) 1 d D U P C 2
H22D H 0.8295 0.8931 0.1490 0.090 Uiso 0.440(7) 1 calc R U P C 2
H22E H 0.8425 0.9669 0.1898 0.090 Uiso 0.440(7) 1 calc R U P C 2
H22F H 0.9376 0.9463 0.1660 0.090 Uiso 0.440(7) 1 calc R U P C 2
C23X C 1.0724(17) 0.9157(17) 0.2389(5) 0.030(4) Uani 0.440(7) 1 d D U P C 2
H23C H 1.0465 0.9812 0.2268 0.036 Uiso 0.440(7) 1 calc R U P C 2
H23D H 1.1161 0.9282 0.2675 0.036 Uiso 0.440(7) 1 calc R U P C 2
C24X C 1.1365(10) 0.8709(11) 0.2098(4) 0.052(3) Uani 0.440(7) 1 d D U P C 2
H24D H 1.1932 0.9163 0.2072 0.078 Uiso 0.440(7) 1 calc R U P C 2
H24E H 1.1641 0.8068 0.2218 0.078 Uiso 0.440(7) 1 calc R U P C 2
H24F H 1.0945 0.8600 0.1811 0.078 Uiso 0.440(7) 1 calc R U P C 2
N5 N 0.4102(3) 0.1372(3) 0.04507(13) 0.0323(8) Uani 1 1 d D . . . .
H5 H 0.445(4) 0.172(4) 0.0643(15) 0.039 Uiso 1 1 d D U . . .
C25 C 0.3996(4) 0.1892(4) 0.00256(17) 0.0457(12) Uani 1 1 d . . . . .
H25A H 0.3915 0.1387 -0.0209 0.055 Uiso 1 1 calc R U . . .
H25B H 0.3368 0.2309 -0.0018 0.055 Uiso 1 1 calc R U . . .
C26 C 0.4888(6) 0.2534(7) -0.0007(2) 0.078(3) Uani 1 1 d . . . . .
H26A H 0.5013 0.2995 0.0240 0.117 Uiso 1 1 calc R U . . .
H26B H 0.4746 0.2918 -0.0277 0.117 Uiso 1 1 calc R U . . .
H26C H 0.5496 0.2115 -0.0005 0.117 Uiso 1 1 calc R U . . .
C27 C 0.3082(4) 0.1155(4) 0.05796(19) 0.0446(12) Uani 1 1 d . . . . .
H27A H 0.3199 0.0756 0.0850 0.054 Uiso 1 1 calc R U . . .
H27B H 0.2661 0.0747 0.0350 0.054 Uiso 1 1 calc R U . . .
C28 C 0.2485(4) 0.2107(5) 0.0651(2) 0.0545(16) Uani 1 1 d . . . . .
H28A H 0.2928 0.2554 0.0850 0.082 Uiso 1 1 calc R U . . .
H28B H 0.1882 0.1927 0.0775 0.082 Uiso 1 1 calc R U . . .
H28C H 0.2263 0.2446 0.0373 0.082 Uiso 1 1 calc R U . . .
C29 C 0.4719(4) 0.0423(4) 0.04476(16) 0.0352(10) Uani 1 1 d . . . . .
H29A H 0.5300 0.0551 0.0296 0.042 Uiso 1 1 calc R U . . .
H29B H 0.4280 -0.0098 0.0283 0.042 Uiso 1 1 calc R U . . .
C30 C 0.5134(4) 0.0036(4) 0.08988(17) 0.0403(11) Uani 1 1 d . . . . .
H30A H 0.5542 0.0560 0.1068 0.060 Uiso 1 1 calc R U . . .
H30B H 0.5567 -0.0551 0.0880 0.060 Uiso 1 1 calc R U . . .
H30C H 0.4561 -0.0152 0.1041 0.060 Uiso 1 1 calc R U . . .
V6 V 0.15165(5) -0.04754(4) 0.38940(2) 0.01638(12) Uani 1 1 d . . . . .
O26 O 0.1403(2) -0.1418(2) 0.41913(9) 0.0249(6) Uani 1 1 d . . . . .
V7 V 0.00809(5) 0.18712(5) 0.39781(2) 0.01743(12) Uani 1 1 d . . . . .
O27 O -0.0673(2) 0.1999(2) 0.43171(10) 0.0294(6) Uani 1 1 d . . . . .
V8 V 0.24985(5) 0.33012(4) 0.40722(2) 0.01792(12) Uani 1 1 d . . . . .
O28 O 0.2840(2) 0.4124(2) 0.44374(9) 0.0269(6) Uani 1 1 d . . . . .
V9 V 0.39439(5) 0.09613(5) 0.40119(3) 0.02642(15) Uani 1 1 d . . . . .
O29 O 0.4944(3) 0.0658(3) 0.43495(15) 0.0479(10) Uani 1 1 d . . . . .
V10 V 0.21558(5) 0.13126(5) 0.44075(2) 0.01897(12) Uani 1 1 d . . . . .
O30 O 0.2314(3) 0.1196(2) 0.49228(9) 0.0304(7) Uani 1 1 d . . . . .
O31 O 0.0941(2) 0.06907(19) 0.41378(8) 0.0180(5) Uani 1 1 d . . . . .
O32 O 0.1407(2) 0.2471(2) 0.42363(8) 0.0192(5) Uani 1 1 d . . . . .
O33 O 0.3230(2) 0.2047(2) 0.42507(10) 0.0237(6) Uani 1 1 d . . . . .
O34 O 0.2764(2) 0.0244(2) 0.41641(9) 0.0207(5) Uani 1 1 d . . . . .
S5 S -0.07737(7) -0.00372(7) 0.34295(3) 0.01791(17) Uani 1 1 d . . . . .
O35 O 0.02664(19) -0.0480(2) 0.34234(8) 0.0206(5) Uani 1 1 d . . . . .
O36 O -0.0654(2) 0.1076(2) 0.34760(9) 0.0219(5) Uani 1 1 d . . . . .
O37 O -0.1207(2) -0.0445(2) 0.37859(9) 0.0283(6) Uani 1 1 d . . . . .
O38 O -0.1410(2) -0.0241(2) 0.30067(9) 0.0255(6) Uani 1 1 d . . . . .
S6 S 0.03201(7) 0.40378(7) 0.35997(3) 0.02085(18) Uani 1 1 d . . . . .
O39 O -0.0149(2) 0.3001(2) 0.35658(9) 0.0242(6) Uani 1 1 d . . . . .
O40 O 0.1458(2) 0.3900(2) 0.36121(9) 0.0221(5) Uani 1 1 d . . . . .
O41 O 0.0135(2) 0.4540(3) 0.39825(10) 0.0332(7) Uani 1 1 d . . . . .
O42 O -0.0086(2) 0.4554(2) 0.31955(10) 0.0317(7) Uani 1 1 d . . . . .
S7 S 0.44432(7) 0.30646(7) 0.36093(3) 0.02146(18) Uani 1 1 d . . . . .
O43 O 0.3385(2) 0.3455(2) 0.36256(9) 0.0238(6) Uani 1 1 d . . . . .
O44 O 0.4387(3) 0.1957(2) 0.36091(14) 0.0413(9) Uani 1 1 d . . . . .
O45 O 0.5147(3) 0.3436(3) 0.39802(12) 0.0463(9) Uani 1 1 d . . . . .
O46 O 0.4708(3) 0.3375(3) 0.32021(11) 0.0397(8) Uani 1 1 d . . . . .
S8 S 0.33570(7) -0.09097(7) 0.33827(3) 0.0252(2) Uani 1 1 d . . . . .
O47 O 0.3812(2) 0.0103(2) 0.34916(12) 0.0324(7) Uani 1 1 d . . . . .
O48 O 0.2238(2) -0.0862(2) 0.34189(9) 0.0259(6) Uani 1 1 d . . . . .
O49 O 0.3878(2) -0.1636(2) 0.36900(12) 0.0349(7) Uani 1 1 d . . . . .
O50 O 0.3423(3) -0.1120(3) 0.29385(12) 0.0476(9) Uani 1 1 d . . . . .
N6 N -0.1229(3) -0.1561(3) 0.45434(12) 0.0338(8) Uani 1 1 d D . . . .
H6 H -0.109(4) -0.126(4) 0.4302(14) 0.041 Uiso 1 1 d D U . . .
C31 C -0.2362(4) -0.1747(4) 0.44571(18) 0.0410(11) Uani 1 1 d D . . . .
H31A H -0.2545 -0.2156 0.4695 0.049 Uiso 1 1 calc R U . . .
H31B H -0.2550 -0.2132 0.4185 0.049 Uiso 1 1 calc R U . . .
C32 C -0.2971(5) -0.0782(5) 0.4420(2) 0.0545(15) Uani 1 1 d D . . . .
H32A H -0.2917 -0.0477 0.4707 0.082 Uiso 1 1 calc R U . . .
H32B H -0.3693 -0.0924 0.4301 0.082 Uiso 1 1 calc R U . . .
H32C H -0.2696 -0.0320 0.4226 0.082 Uiso 1 1 calc R U . . .
C33 C -0.0637(4) -0.2514(4) 0.45231(18) 0.0423(12) Uani 1 1 d D . . . .
H33A H -0.0854 -0.3007 0.4724 0.051 Uiso 1 1 calc R U . . .
H33B H 0.0102 -0.2377 0.4624 0.051 Uiso 1 1 calc R U . . .
C34 C -0.0779(5) -0.2967(4) 0.4077(2) 0.0574(16) Uani 1 1 d D . . . .
H34A H -0.1507 -0.3122 0.3977 0.086 Uiso 1 1 calc R U . . .
H34B H -0.0374 -0.3583 0.4087 0.086 Uiso 1 1 calc R U . . .
H34C H -0.0549 -0.2492 0.3877 0.086 Uiso 1 1 calc R U . . .
C35 C -0.0870(4) -0.1040(4) 0.49711(15) 0.0432(12) Uani 1 1 d D . . . .
H35A H -0.1458 -0.0689 0.5059 0.052 Uiso 1 1 calc R U . . .
H35B H -0.0618 -0.1546 0.5196 0.052 Uiso 1 1 calc R U . . .
C36 C -0.0049(4) -0.0316(5) 0.49495(17) 0.0469(13) Uani 1 1 d D . . . .
H36A H 0.0532 -0.0657 0.4859 0.070 Uiso 1 1 calc R U . . .
H36B H 0.0176 -0.0015 0.5236 0.070 Uiso 1 1 calc R U . . .
H36C H -0.0306 0.0209 0.4739 0.070 Uiso 1 1 calc R U . . .
N7 N -0.3610(3) -0.0239(4) 0.28764(13) 0.0422(10) Uani 1 1 d D . . . .
H7 H -0.2845 -0.0193 0.2916 0.051 Uiso 0.623(11) 1 calc R U P D 1
H7X H -0.2846 -0.0176 0.2917 0.051 Uiso 0.377(11) 1 calc R U P D 2
C37 C -0.4004(10) -0.0528(12) 0.2424(3) 0.106(7) Uani 0.623(11) 1 d D . P D 1
H37A H -0.3793 -0.1226 0.2384 0.128 Uiso 0.623(11) 1 calc R U P D 1
H37B H -0.4763 -0.0516 0.2377 0.128 Uiso 0.623(11) 1 calc R U P D 1
C38 C -0.3673(12) 0.0089(9) 0.2092(3) 0.154(6) Uani 1 1 d D . . . .
H38A H -0.3977 -0.0167 0.1804 0.231 Uiso 0.623(11) 1 calc R U P D 1
H38B H -0.3896 0.0781 0.2120 0.231 Uiso 0.623(11) 1 calc R U P D 1
H38C H -0.2922 0.0068 0.2127 0.231 Uiso 0.623(11) 1 calc R U P D 1
H38D H -0.4014 0.0492 0.1846 0.231 Uiso 0.377(11) 1 calc R U P D 2
H38E H -0.2934 0.0227 0.2144 0.231 Uiso 0.377(11) 1 calc R U P D 2
H38F H -0.3790 -0.0622 0.2025 0.231 Uiso 0.377(11) 1 calc R U P D 2
C39 C -0.3869(9) -0.0993(8) 0.3189(4) 0.080(4) Uani 0.623(11) 1 d D . P D 1
H39A H -0.4619 -0.1110 0.3128 0.096 Uiso 0.623(11) 1 calc R U P D 1
H39B H -0.3691 -0.0715 0.3486 0.096 Uiso 0.623(11) 1 calc R U P D 1
C40 C -0.3326(6) -0.1984(5) 0.3176(2) 0.0633(17) Uani 1 1 d D . . . .
H40A H -0.3533 -0.2440 0.3390 0.095 Uiso 0.623(11) 1 calc R U P D 1
H40B H -0.3512 -0.2276 0.2886 0.095 Uiso 0.623(11) 1 calc R U P D 1
H40C H -0.2582 -0.1880 0.3245 0.095 Uiso 0.623(11) 1 calc R U P D 1
H40D H -0.3518 -0.2688 0.3126 0.095 Uiso 0.377(11) 1 calc R U P D 2
H40E H -0.2585 -0.1909 0.3192 0.095 Uiso 0.377(11) 1 calc R U P D 2
H40F H -0.3511 -0.1763 0.3450 0.095 Uiso 0.377(11) 1 calc R U P D 2
C41 C -0.4014(7) 0.0773(8) 0.2992(3) 0.058(3) Uani 0.623(11) 1 d D . P D 1
H41A H -0.3974 0.1250 0.2754 0.070 Uiso 0.623(11) 1 calc R U P D 1
H41B H -0.4746 0.0701 0.3015 0.070 Uiso 0.623(11) 1 calc R U P D 1
C42 C -0.3457(4) 0.1193(5) 0.3398(2) 0.0503(13) Uani 1 1 d D . . . .
H42A H -0.3756 0.1841 0.3452 0.075 Uiso 0.623(11) 1 calc R U P D 1
H42B H -0.3507 0.0735 0.3637 0.075 Uiso 0.623(11) 1 calc R U P D 1
H42C H -0.2733 0.1284 0.3376 0.075 Uiso 0.623(11) 1 calc R U P D 1
H42D H -0.3716 0.1433 0.3653 0.075 Uiso 0.377(11) 1 calc R U P D 2
H42E H -0.2709 0.1115 0.3471 0.075 Uiso 0.377(11) 1 calc R U P D 2
H42F H -0.3629 0.1677 0.3161 0.075 Uiso 0.377(11) 1 calc R U P D 2
C37X C -0.4078(14) 0.0338(13) 0.2468(4) 0.065(6) Uani 0.377(11) 1 d D . P D 2
H37C H -0.4828 0.0214 0.2407 0.078 Uiso 0.377(11) 1 calc R U P D 2
H37D H -0.3973 0.1062 0.2526 0.078 Uiso 0.377(11) 1 calc R U P D 2
C39X C -0.3891(10) -0.1353(9) 0.2808(4) 0.042(4) Uani 0.377(11) 1 d D . P D 2
H39C H -0.4641 -0.1437 0.2790 0.050 Uiso 0.377(11) 1 calc R U P D 2
H39D H -0.3713 -0.1583 0.2531 0.050 Uiso 0.377(11) 1 calc R U P D 2
C41X C -0.3945(13) 0.0191(11) 0.3257(5) 0.055(5) Uani 0.377(11) 1 d D . P D 2
H41C H -0.3782 -0.0287 0.3501 0.066 Uiso 0.377(11) 1 calc R U P D 2
H41D H -0.4700 0.0275 0.3192 0.066 Uiso 0.377(11) 1 calc R U P D 2
N8 N -0.1841(5) 0.3801(5) 0.26991(16) 0.0699(15) Uani 1 1 d D U . . .
H8 H -0.1162 0.3990 0.2876 0.084 Uiso 0.565(9) 1 calc R U P E 1
H8X H -0.1092 0.3903 0.2810 0.084 Uiso 0.435(9) 1 calc R U P E 2
C43 C -0.2493(8) 0.3468(9) 0.2976(4) 0.055(2) Uani 0.565(9) 1 d D U P E 1
H43A H -0.2152 0.2957 0.3182 0.066 Uiso 0.565(9) 1 calc R U P E 1
H43B H -0.3137 0.3186 0.2810 0.066 Uiso 0.565(9) 1 calc R U P E 1
C44 C -0.2696(9) 0.4402(10) 0.3208(4) 0.054(3) Uani 0.565(9) 1 d D U P E 1
H44A H -0.3151 0.4251 0.3413 0.082 Uiso 0.565(9) 1 calc R U P E 1
H44B H -0.2046 0.4671 0.3366 0.082 Uiso 0.565(9) 1 calc R U P E 1
H44C H -0.3023 0.4898 0.2997 0.082 Uiso 0.565(9) 1 calc R U P E 1
C45 C -0.2174(13) 0.4613(13) 0.2349(4) 0.070(4) Uani 0.565(9) 1 d D U P E 1
H45A H -0.2843 0.4428 0.2171 0.084 Uiso 0.565(9) 1 calc R U P E 1
H45B H -0.2258 0.5262 0.2491 0.084 Uiso 0.565(9) 1 calc R U P E 1
C46 C -0.1384(17) 0.472(2) 0.2063(6) 0.119(8) Uani 0.565(9) 1 d D U P E 1
H46A H -0.1604 0.5233 0.1844 0.179 Uiso 0.565(9) 1 calc R U P E 1
H46B H -0.0724 0.4910 0.2240 0.179 Uiso 0.565(9) 1 calc R U P E 1
H46C H -0.1308 0.4078 0.1920 0.179 Uiso 0.565(9) 1 calc R U P E 1
C47 C -0.1667(15) 0.3071(12) 0.2338(4) 0.106(4) Uani 0.565(9) 1 d D U P E 1
H47A H -0.2321 0.2845 0.2160 0.128 Uiso 0.565(9) 1 calc R U P E 1
H47B H -0.1222 0.3363 0.2149 0.128 Uiso 0.565(9) 1 calc R U P E 1
C48 C -0.1220(8) 0.2376(12) 0.2575(3) 0.069(3) Uani 0.565(9) 1 d D U P E 1
H48A H -0.1048 0.1832 0.2391 0.104 Uiso 0.565(9) 1 calc R U P E 1
H48B H -0.0589 0.2636 0.2753 0.104 Uiso 0.565(9) 1 calc R U P E 1
H48C H -0.1676 0.2123 0.2764 0.104 Uiso 0.565(9) 1 calc R U P E 1
C43X C -0.2611(17) 0.4274(16) 0.3014(6) 0.089(5) Uani 0.435(9) 1 d D U P E 2
H43C H -0.3327 0.4170 0.2863 0.107 Uiso 0.435(9) 1 calc R U P E 2
H43D H -0.2519 0.3865 0.3282 0.107 Uiso 0.435(9) 1 calc R U P E 2
C44X C -0.2511(19) 0.5348(18) 0.3149(9) 0.118(8) Uani 0.435(9) 1 d D U P E 2
H44D H -0.3017 0.5503 0.3332 0.177 Uiso 0.435(9) 1 calc R U P E 2
H44E H -0.1818 0.5469 0.3313 0.177 Uiso 0.435(9) 1 calc R U P E 2
H44F H -0.2632 0.5776 0.2891 0.177 Uiso 0.435(9) 1 calc R U P E 2
C45X C -0.2222(15) 0.4268(12) 0.2283(4) 0.043(3) Uani 0.435(9) 1 d D U P E 2
H45C H -0.2517 0.4928 0.2334 0.052 Uiso 0.435(9) 1 calc R U P E 2
H45D H -0.2782 0.3850 0.2123 0.052 Uiso 0.435(9) 1 calc R U P E 2
C46X C -0.1429(11) 0.4410(10) 0.2010(5) 0.028(2) Uiso 0.435(9) 1 d D U P E 2
H46D H -0.1740 0.4727 0.1735 0.042 Uiso 0.435(9) 1 calc R U P E 2
H46E H -0.0879 0.4837 0.2162 0.042 Uiso 0.435(9) 1 calc R U P E 2
H46F H -0.1144 0.3758 0.1950 0.042 Uiso 0.435(9) 1 calc R U P E 2
C47X C -0.2177(14) 0.2778(10) 0.2701(6) 0.075(4) Uani 0.435(9) 1 d D U P E 2
H47C H -0.2936 0.2801 0.2627 0.090 Uiso 0.435(9) 1 calc R U P E 2
H47D H -0.2009 0.2558 0.3008 0.090 Uiso 0.435(9) 1 calc R U P E 2
C48X C -0.1868(15) 0.1968(12) 0.2450(4) 0.069(4) Uani 0.435(9) 1 d D U P E 2
H48D H -0.2212 0.1350 0.2514 0.104 Uiso 0.435(9) 1 calc R U P E 2
H48E H -0.2060 0.2123 0.2141 0.104 Uiso 0.435(9) 1 calc R U P E 2
H48F H -0.1123 0.1878 0.2525 0.104 Uiso 0.435(9) 1 calc R U P E 2
N9 N 0.6527(3) 0.3003(4) 0.47108(15) 0.0497(12) Uani 1 1 d D . . . .
H9 H 0.604(4) 0.314(5) 0.4461(15) 0.060 Uiso 1 1 d D U . . .
C49 C 0.5941(6) 0.2795(10) 0.5084(2) 0.107(4) Uani 1 1 d D . . . .
H49A H 0.5673 0.2103 0.5057 0.129 Uiso 1 1 calc R U . . .
H49B H 0.6426 0.2845 0.5364 0.129 Uiso 1 1 calc R U . . .
C50 C 0.5111(8) 0.3465(9) 0.5091(3) 0.112(4) Uani 1 1 d D . . . .
H50A H 0.4771 0.3296 0.5334 0.168 Uiso 1 1 calc R U . . .
H50B H 0.5372 0.4151 0.5125 0.168 Uiso 1 1 calc R U . . .
H50C H 0.4619 0.3408 0.4818 0.168 Uiso 1 1 calc R U . . .
C51 C 0.7040(5) 0.2065(4) 0.4638(2) 0.0607(17) Uani 1 1 d D . . . .
H51A H 0.7421 0.2166 0.4397 0.073 Uiso 1 1 calc R U . . .
H51B H 0.6511 0.1549 0.4545 0.073 Uiso 1 1 calc R U . . .
C52 C 0.7770(5) 0.1683(5) 0.5023(2) 0.0592(16) Uani 1 1 d D . . . .
H52A H 0.8079 0.1057 0.4948 0.089 Uiso 1 1 calc R U . . .
H52B H 0.8310 0.2180 0.5114 0.089 Uiso 1 1 calc R U . . .
H52C H 0.7398 0.1562 0.5261 0.089 Uiso 1 1 calc R U . . .
C53 C 0.7129(7) 0.3901(5) 0.4781(2) 0.082(3) Uani 1 1 d D . . . .
H53A H 0.7702 0.3800 0.5028 0.098 Uiso 1 1 calc R U . . .
H53B H 0.6697 0.4455 0.4856 0.098 Uiso 1 1 calc R U . . .
C54 C 0.7563(5) 0.4181(7) 0.4375(2) 0.074(2) Uani 1 1 d D . . . .
H54A H 0.7971 0.4795 0.4430 0.110 Uiso 1 1 calc R U . . .
H54B H 0.7999 0.3637 0.4303 0.110 Uiso 1 1 calc R U . . .
H54C H 0.6996 0.4291 0.4131 0.110 Uiso 1 1 calc R U . . .
N10 N 0.3763(4) -0.3679(3) 0.35557(17) 0.0447(11) Uani 1 1 d D . . . .
H10 H 0.386(5) -0.302(3) 0.361(2) 0.054 Uiso 1 1 d D U . . .
C55 C 0.4244(5) -0.4084(4) 0.3999(3) 0.0651(19) Uani 1 1 d . . . . .
H55A H 0.4247 -0.4824 0.3991 0.078 Uiso 1 1 calc R U . . .
H55B H 0.3830 -0.3871 0.4216 0.078 Uiso 1 1 calc R U . . .
C56 C 0.5345(6) -0.3699(7) 0.4133(4) 0.116(4) Uani 1 1 d . . . . .
H56A H 0.5800 -0.4073 0.3977 0.174 Uiso 1 1 calc R U . . .
H56B H 0.5570 -0.3792 0.4446 0.174 Uiso 1 1 calc R U . . .
H56C H 0.5369 -0.2987 0.4062 0.174 Uiso 1 1 calc R U . . .
C57 C 0.4359(7) -0.3989(5) 0.3221(4) 0.104(4) Uani 1 1 d . . . . .
H57A H 0.4357 -0.4728 0.3200 0.124 Uiso 1 1 calc R U . . .
H57B H 0.5079 -0.3766 0.3308 0.124 Uiso 1 1 calc R U . . .
C58 C 0.3911(11) -0.3548(6) 0.2781(3) 0.145(6) Uani 1 1 d . . . . .
H58A H 0.3284 -0.3911 0.2656 0.217 Uiso 1 1 calc R U . . .
H58B H 0.4412 -0.3607 0.2588 0.217 Uiso 1 1 calc R U . . .
H58C H 0.3748 -0.2840 0.2815 0.217 Uiso 1 1 calc R U . . .
C59 C 0.2668(5) -0.3985(4) 0.3447(2) 0.0501(13) Uani 1 1 d . . . . .
H59A H 0.2377 -0.3730 0.3155 0.060 Uiso 1 1 calc R U . . .
H59B H 0.2636 -0.4725 0.3435 0.060 Uiso 1 1 calc R U . . .
C60 C 0.2015(4) -0.3633(4) 0.3754(2) 0.0473(13) Uani 1 1 d . . . . .
H60A H 0.2186 -0.4008 0.4027 0.071 Uiso 1 1 calc R U . . .
H60B H 0.1291 -0.3741 0.3628 0.071 Uiso 1 1 calc R U . . .
H60C H 0.2136 -0.2919 0.3812 0.071 Uiso 1 1 calc R U . . .
O51 O 0.4922(3) 0.4274(3) 0.24104(13) 0.0569(10) Uani 1 1 d . . . . .
O52 O 0.6010(8) 0.6139(7) 0.2468(3) 0.144(3) Uani 1 1 d . . . . .

loop_
_atom_site_aniso_label
_atom_site_aniso_U_11
_atom_site_aniso_U_22
_atom_site_aniso_U_33
_atom_site_aniso_U_23
_atom_site_aniso_U_13
_atom_site_aniso_U_12
V1 0.0185(3) 0.0137(3) 0.0201(3) -0.0018(2) 0.0041(2) -0.0008(2)
O1 0.0331(16) 0.0222(14) 0.0320(15) -0.0072(12) 0.0056(12) -0.0041(12)
V2 0.0160(3) 0.0155(3) 0.0185(3) 0.0005(2) 0.0045(2) 0.0017(2)
O2 0.0231(14) 0.0264(14) 0.0280(14) 0.0007(11) 0.0097(11) 0.0033(11)
V3 0.0180(3) 0.0131(3) 0.0416(4) 0.0034(3) 0.0101(3) 0.0005(2)
O3 0.0316(16) 0.0226(15) 0.068(2) 0.0190(15) 0.0127(16) 0.0007(13)
V4 0.0145(3) 0.0167(3) 0.0273(3) 0.0000(2) 0.0043(2) 0.0007(2)
O4 0.0178(14) 0.0326(16) 0.0364(16) 0.0041(13) 0.0035(11) 0.0050(12)
V5 0.0175(3) 0.0184(3) 0.0186(3) 0.0031(2) 0.0031(2) 0.0018(2)
O5 0.0312(15) 0.0333(16) 0.0214(13) 0.0054(12) 0.0027(11) 0.0040(13)
O6 0.0168(12) 0.0161(12) 0.0206(12) 0.0005(10) 0.0028(9) 0.0016(10)
O7 0.0169(12) 0.0175(12) 0.0277(13) 0.0035(10) 0.0073(10) 0.0020(10)
O8 0.0190(13) 0.0159(12) 0.0347(15) 0.0047(11) 0.0064(11) 0.0036(10)
O9 0.0171(12) 0.0173(12) 0.0237(13) -0.0003(10) 0.0051(10) -0.0003(10)
S1 0.0220(4) 0.0156(4) 0.0197(4) 0.0000(3) -0.0005(3) 0.0015(3)
O10 0.0235(14) 0.0254(14) 0.0241(13) 0.0066(11) 0.0047(11) 0.0009(11)
O11 0.0263(14) 0.0169(12) 0.0224(13) 0.0022(10) -0.0033(11) -0.0034(11)
O12 0.0312(16) 0.0277(15) 0.0337(16) -0.0087(13) 0.0053(12) 0.0043(13)
O13 0.0340(16) 0.0257(15) 0.0263(14) 0.0095(12) -0.0081(12) -0.0032(13)
S2 0.0186(4) 0.0178(4) 0.0298(5) -0.0025(4) 0.0055(4) -0.0019(3)
O14 0.0245(14) 0.0175(13) 0.0255(13) -0.0002(10) 0.0021(11) -0.0012(11)
O15 0.0205(14) 0.0235(14) 0.0431(17) -0.0091(13) 0.0088(12) 0.0004(11)
O16 0.0227(14) 0.0303(15) 0.0366(16) 0.0070(13) 0.0085(12) -0.0011(12)
O17 0.0341(16) 0.0299(16) 0.0357(16) -0.0114(14) 0.0014(13) -0.0078(13)
S3 0.0234(5) 0.0186(5) 0.0863(10) -0.0164(5) 0.0244(6) -0.0031(4)
O18 0.0225(15) 0.0242(15) 0.077(3) -0.0195(16) 0.0220(16) -0.0030(12)
O19 0.0273(15) 0.0207(14) 0.0478(18) -0.0102(13) 0.0168(13) -0.0043(11)
O20 0.039(2) 0.0267(18) 0.126(4) 0.013(2) 0.024(2) 0.0085(16)
O21 0.045(2) 0.049(2) 0.106(4) -0.052(2) 0.041(2) -0.0204(18)
S4 0.0202(4) 0.0200(4) 0.0248(4) -0.0043(3) 0.0083(3) -0.0044(3)
O22 0.0242(13) 0.0193(13) 0.0256(13) -0.0034(11) 0.0082(11) -0.0020(10)
O23 0.0253(14) 0.0234(14) 0.0326(15) 0.0039(12) 0.0120(12) 0.0023(11)
O24 0.0287(16) 0.0359(17) 0.0391(17) -0.0162(14) 0.0032(13) -0.0084(13)
O25 0.0436(18) 0.0309(16) 0.0308(15) 0.0012(13) 0.0217(14) -0.0027(14)
N1 0.0342(18) 0.0232(16) 0.0301(17) -0.0085(13) 0.0101(14) -0.0048(14)
C1 0.037(3) 0.039(4) 0.049(4) -0.020(3) 0.006(3) 0.003(3)
C2 0.047(3) 0.041(4) 0.220(10) -0.039(5) 0.060(5) -0.012(3)
C3 0.053(4) 0.023(3) 0.040(3) -0.005(2) 0.008(3) 0.006(3)
C4 0.071(4) 0.059(4) 0.040(3) -0.004(3) 0.005(3) 0.033(3)
C5 0.036(3) 0.029(3) 0.036(3) -0.006(2) 0.019(3) -0.001(2)
C6 0.069(4) 0.031(2) 0.035(2) 0.0010(19) 0.013(2) -0.003(2)
C1X 0.050(8) 0.036(8) 0.059(11) 0.004(8) 0.006(9) -0.009(7)
C3X 0.046(8) 0.041(9) 0.040(8) -0.007(6) 0.016(7) 0.004(7)
C5X 0.049(9) 0.035(7) 0.030(7) -0.009(5) 0.000(7) -0.006(6)
N2 0.044(2) 0.036(2) 0.0262(18) -0.0012(16) -0.0022(16) -0.0147(18)
C7 0.065(4) 0.099(6) 0.036(3) -0.003(3) 0.014(3) -0.037(4)
C8 0.075(5) 0.137(8) 0.065(5) -0.038(5) 0.043(4) -0.024(5)
C9 0.062(3) 0.033(2) 0.037(3) 0.006(2) -0.016(2) -0.006(2)
C10 0.079(4) 0.038(3) 0.055(3) 0.000(3) -0.016(3) -0.008(3)
C11 0.034(2) 0.037(2) 0.028(2) 0.0012(18) 0.0003(17) 0.0040(19)
C12 0.041(3) 0.033(2) 0.034(2) 0.0037(18) 0.0076(19) 0.004(2)
N3 0.0276(19) 0.0278(19) 0.074(3) -0.0036(19) 0.0149(19) -0.0043(15)
C13 0.035(5) 0.048(5) 0.126(9) -0.034(6) 0.030(5) -0.016(4)
C14 0.040(5) 0.064(7) 0.141(12) -0.041(7) 0.022(6) -0.020(5)
C15 0.029(2) 0.049(3) 0.090(5) 0.027(3) 0.025(3) 0.012(2)
C16 0.035(3) 0.051(3) 0.111(6) 0.030(4) 0.017(3) 0.008(3)
C17 0.025(2) 0.049(3) 0.048(3) 0.009(2) 0.009(2) 0.000(2)
C18 0.026(2) 0.032(2) 0.064(3) 0.007(2) 0.016(2) 0.0037(18)
C13X 0.014(7) 0.051(9) 0.093(13) -0.028(9) 0.003(7) -0.005(6)
C14X 0.040(9) 0.054(11) 0.112(18) -0.033(11) 0.014(10) 0.011(8)
N4 0.069(7) 0.025(5) 0.029(5) -0.009(3) 0.018(5) -0.020(4)
C19 0.062(6) 0.036(4) 0.032(4) 0.000(3) 0.010(4) -0.004(4)
C20 0.101(10) 0.040(6) 0.067(8) 0.017(5) 0.023(7) 0.012(6)
C21 0.042(5) 0.034(5) 0.035(4) -0.005(4) 0.013(4) -0.012(4)
C22 0.079(8) 0.031(5) 0.042(5) -0.002(4) 0.004(6) -0.015(5)
C23 0.050(5) 0.034(4) 0.037(4) 0.003(3) 0.010(4) 0.002(4)
C24 0.048(9) 0.035(9) 0.083(13) -0.006(8) -0.005(8) -0.006(7)
N4X 0.043(5) 0.027(4) 0.031(4) -0.004(3) 0.010(3) -0.001(3)
C19X 0.051(7) 0.030(5) 0.038(6) 0.004(4) 0.012(5) 0.003(5)
C20X 0.080(10) 0.040(7) 0.084(11) 0.032(7) 0.046(9) 0.015(7)
C21X 0.051(9) 0.039(10) 0.032(6) 0.001(6) 0.000(6) -0.020(7)
C22X 0.071(10) 0.047(8) 0.050(9) 0.011(7) -0.026(8) -0.025(7)
C23X 0.041(8) 0.032(9) 0.016(6) -0.003(5) 0.003(5) -0.004(6)
C24X 0.051(7) 0.065(8) 0.044(7) -0.008(6) 0.022(6) -0.008(6)
N5 0.0303(18) 0.0303(19) 0.0331(19) -0.0126(15) -0.0027(15) 0.0012(15)
C25 0.056(3) 0.039(3) 0.035(2) -0.007(2) -0.009(2) 0.010(2)
C26 0.059(4) 0.116(7) 0.055(4) 0.033(4) -0.004(3) -0.020(4)
C27 0.032(2) 0.040(3) 0.061(3) -0.026(2) 0.006(2) -0.002(2)
C28 0.035(3) 0.051(3) 0.075(4) -0.030(3) 0.002(3) 0.009(2)
C29 0.031(2) 0.030(2) 0.043(3) -0.0109(19) 0.0030(19) 0.0064(18)
C30 0.041(3) 0.031(2) 0.049(3) 0.003(2) 0.009(2) 0.006(2)
V6 0.0155(3) 0.0140(3) 0.0195(3) 0.0006(2) 0.0029(2) -0.0003(2)
O26 0.0280(14) 0.0178(13) 0.0289(14) 0.0033(11) 0.0048(11) -0.0001(11)
V7 0.0167(3) 0.0169(3) 0.0196(3) 0.0011(2) 0.0053(2) 0.0021(2)
O27 0.0278(15) 0.0305(16) 0.0333(16) 0.0001(13) 0.0151(12) 0.0039(13)
V8 0.0195(3) 0.0143(3) 0.0195(3) -0.0017(2) 0.0021(2) 0.0004(2)
O28 0.0332(16) 0.0213(13) 0.0256(13) -0.0058(11) 0.0037(12) -0.0050(12)
V9 0.0136(3) 0.0146(3) 0.0498(4) 0.0015(3) 0.0025(3) 0.0010(2)
O29 0.0226(16) 0.0293(17) 0.084(3) 0.0040(18) -0.0124(17) 0.0045(14)
V10 0.0211(3) 0.0161(3) 0.0181(3) 0.0002(2) -0.0006(2) 0.0005(2)
O30 0.0439(18) 0.0249(14) 0.0196(13) 0.0017(11) -0.0019(12) 0.0028(13)
O31 0.0192(12) 0.0151(11) 0.0193(12) -0.0002(9) 0.0026(10) 0.0003(9)
O32 0.0195(13) 0.0168(12) 0.0214(12) -0.0001(10) 0.0038(10) 0.0015(10)
O33 0.0187(13) 0.0156(12) 0.0346(15) 0.0005(11) -0.0006(11) -0.0007(10)
O34 0.0160(12) 0.0158(12) 0.0287(14) -0.0004(10) 0.0000(10) -0.0003(10)
S5 0.0149(4) 0.0194(4) 0.0191(4) 0.0022(3) 0.0024(3) -0.0011(3)
O35 0.0159(12) 0.0232(13) 0.0216(12) -0.0029(10) 0.0007(9) 0.0015(10)
O36 0.0208(13) 0.0196(13) 0.0236(13) 0.0033(10) -0.0003(10) 0.0001(10)
O37 0.0231(14) 0.0350(16) 0.0276(14) 0.0087(12) 0.0068(11) -0.0020(12)
O38 0.0215(13) 0.0277(14) 0.0247(13) 0.0003(11) -0.0026(10) -0.0016(11)
S6 0.0218(4) 0.0160(4) 0.0241(4) 0.0023(3) 0.0024(3) 0.0039(3)
O39 0.0243(14) 0.0198(13) 0.0265(14) 0.0039(11) -0.0004(11) 0.0008(11)
O40 0.0210(13) 0.0191(13) 0.0263(13) 0.0032(10) 0.0043(10) 0.0040(10)
O41 0.0369(18) 0.0276(16) 0.0364(17) -0.0053(13) 0.0103(14) 0.0083(14)
O42 0.0303(15) 0.0265(15) 0.0342(16) 0.0113(13) -0.0055(12) 0.0003(13)
S7 0.0175(4) 0.0174(4) 0.0292(5) 0.0014(3) 0.0038(3) -0.0011(3)
O43 0.0186(13) 0.0273(14) 0.0257(13) 0.0002(11) 0.0049(10) 0.0034(11)
O44 0.0377(18) 0.0176(14) 0.077(3) 0.0009(16) 0.0343(18) 0.0015(13)
O45 0.0329(18) 0.052(2) 0.047(2) -0.0033(17) -0.0125(15) -0.0047(16)
O46 0.0384(18) 0.044(2) 0.0416(18) 0.0087(16) 0.0212(15) 0.0089(15)
S8 0.0196(4) 0.0215(4) 0.0364(5) -0.0037(4) 0.0106(4) 0.0014(3)
O47 0.0283(15) 0.0191(14) 0.054(2) 0.0006(13) 0.0194(14) -0.0020(12)
O48 0.0199(13) 0.0303(15) 0.0289(14) -0.0054(12) 0.0081(11) 0.0002(11)
O49 0.0278(15) 0.0198(14) 0.054(2) -0.0021(13) 0.0000(14) 0.0037(12)
O50 0.0372(18) 0.065(3) 0.047(2) -0.0137(19) 0.0248(16) -0.0041(18)
N6 0.040(2) 0.0316(19) 0.0319(19) 0.0130(15) 0.0129(16) 0.0029(16)
C31 0.035(2) 0.039(3) 0.051(3) 0.015(2) 0.012(2) 0.009(2)
C32 0.058(3) 0.059(4) 0.053(3) 0.019(3) 0.026(3) 0.023(3)
C33 0.035(2) 0.034(2) 0.060(3) 0.019(2) 0.013(2) 0.010(2)
C34 0.065(4) 0.037(3) 0.074(4) 0.002(3) 0.024(3) 0.014(3)
C35 0.057(3) 0.046(3) 0.029(2) 0.009(2) 0.016(2) -0.002(2)
C36 0.047(3) 0.061(4) 0.034(2) 0.003(2) 0.009(2) -0.007(3)
N7 0.0234(18) 0.061(3) 0.041(2) 0.000(2) 0.0023(16) 0.0033(18)
C37 0.099(10) 0.155(16) 0.047(6) -0.041(8) -0.037(7) 0.067(11)
C38 0.294(18) 0.123(9) 0.037(4) 0.008(5) 0.008(7) 0.088(11)
C39 0.062(7) 0.083(9) 0.108(11) -0.029(8) 0.047(7) -0.029(6)
C40 0.067(4) 0.050(4) 0.072(4) -0.006(3) 0.011(3) -0.018(3)
C41 0.037(5) 0.091(8) 0.047(5) 0.008(5) 0.010(4) 0.026(5)
C42 0.042(3) 0.049(3) 0.063(4) 0.000(3) 0.018(3) 0.012(2)
C37X 0.074(12) 0.058(11) 0.053(10) 0.021(8) -0.018(9) 0.000(9)
C39X 0.034(6) 0.048(8) 0.044(7) -0.005(6) 0.006(5) -0.017(6)
C41X 0.054(9) 0.046(9) 0.077(12) -0.011(8) 0.046(9) -0.013(7)
N8 0.071(3) 0.094(4) 0.037(2) 0.002(2) -0.009(2) -0.042(3)
C43 0.033(5) 0.063(6) 0.068(6) 0.001(5) 0.005(4) -0.011(4)
C44 0.043(5) 0.079(7) 0.044(6) 0.004(5) 0.012(4) -0.013(5)
C45 0.046(6) 0.135(9) 0.024(5) 0.011(6) -0.002(5) 0.016(9)
C46 0.107(12) 0.20(2) 0.063(10) 0.042(12) 0.047(9) 0.024(16)
C47 0.127(11) 0.124(9) 0.066(7) 0.004(6) 0.011(7) 0.015(9)
C48 0.034(5) 0.159(9) 0.011(3) 0.007(5) -0.007(3) 0.024(7)
C43X 0.089(11) 0.126(10) 0.053(8) 0.003(9) 0.016(8) -0.022(10)
C44X 0.086(14) 0.147(14) 0.118(17) -0.029(15) 0.011(13) 0.013(14)
C45X 0.033(6) 0.066(8) 0.028(5) -0.007(5) 0.000(5) -0.005(6)
C47X 0.069(9) 0.080(6) 0.071(9) 0.018(6) -0.003(7) -0.005(7)
C48X 0.091(12) 0.093(7) 0.030(6) 0.044(5) 0.027(7) 0.048(9)
N9 0.039(2) 0.062(3) 0.041(2) -0.010(2) -0.0129(19) 0.014(2)
C49 0.062(5) 0.211(12) 0.049(4) 0.025(6) 0.010(3) 0.035(6)
C50 0.101(7) 0.179(11) 0.054(5) -0.024(6) 0.012(4) 0.068(7)
C51 0.075(4) 0.038(3) 0.058(4) -0.006(3) -0.020(3) -0.011(3)
C52 0.061(4) 0.055(4) 0.055(4) 0.000(3) -0.007(3) -0.001(3)
C53 0.114(6) 0.053(4) 0.059(4) -0.007(3) -0.037(4) 0.000(4)
C54 0.037(3) 0.117(7) 0.064(4) -0.029(4) 0.003(3) -0.019(4)
N10 0.050(3) 0.0204(18) 0.069(3) -0.0066(19) 0.025(2) -0.0011(17)
C55 0.061(4) 0.029(3) 0.100(5) 0.006(3) 0.001(4) 0.004(3)
C56 0.061(5) 0.063(5) 0.205(12) 0.020(7) -0.025(6) -0.001(4)
C57 0.134(8) 0.030(3) 0.184(10) -0.023(4) 0.127(8) -0.012(4)
C58 0.306(17) 0.060(5) 0.109(8) -0.036(5) 0.148(10) -0.059(8)
C59 0.068(4) 0.030(2) 0.056(3) -0.008(2) 0.021(3) -0.012(2)
C60 0.048(3) 0.031(2) 0.064(4) -0.005(2) 0.015(3) -0.004(2)
O51 0.070(3) 0.057(3) 0.046(2) -0.0056(19) 0.019(2) 0.011(2)
O52 0.203(9) 0.119(6) 0.110(6) -0.017(5) 0.029(6) -0.012(7)

loop_
_atom_type_symbol
_atom_type_description
_atom_type_scat_dispersion_real
_atom_type_scat_dispersion_imag
_atom_type_scat_source
C C 0.0033 0.0016 'International Tables Vol C Tables 4.2.6.8 and 6.1.1.4'
H H 0.0000 0.0000 'International Tables Vol C Tables 4.2.6.8 and 6.1.1.4'
N N 0.0061 0.0033 'International Tables Vol C Tables 4.2.6.8 and 6.1.1.4'
O O 0.0106 0.0060 'International Tables Vol C Tables 4.2.6.8 and 6.1.1.4'
S S 0.1246 0.1234 'International Tables Vol C Tables 4.2.6.8 and 6.1.1.4'
V V 0.3005 0.5294 'International Tables Vol C Tables 4.2.6.8 and 6.1.1.4'

loop_
_geom_angle_atom_site_label_1
_geom_angle_atom_site_label_2
_geom_angle_atom_site_label_3
_geom_angle
O1 V1 O9 108.07(14)
O1 V1 O6 107.70(14)
O9 V1 O6 78.63(11)
O1 V1 O23 108.15(15)
O9 V1 O23 88.20(12)
O6 V1 O23 144.08(12)
O1 V1 O10 109.05(15)
O9 V1 O10 142.70(12)
O6 V1 O10 86.89(11)
O23 V1 O10 83.73(12)
O1 V1 V5 111.45(12)
O9 V1 V5 39.34(8)
O6 V1 V5 39.37(7)
O23 V1 V5 121.42(9)
O10 V1 V5 119.87(9)
O2 V2 O7 107.17(14)
O2 V2 O6 110.09(14)
O7 V2 O6 78.72(11)
O2 V2 O14 108.79(14)
O7 V2 O14 87.74(12)
O6 V2 O14 141.05(12)
O2 V2 O11 107.44(14)
O7 V2 O11 145.28(12)
O6 V2 O11 86.95(11)
O14 V2 O11 83.84(11)
O2 V2 V5 113.11(11)
O7 V2 V5 39.45(8)
O6 V2 V5 39.30(8)
O14 V2 V5 119.44(9)
O11 V2 V5 120.53(9)
O3 V3 O8 107.46(16)
O3 V3 O7 108.49(16)
O8 V3 O7 78.13(11)
O3 V3 O18 108.78(18)
O8 V3 O18 89.37(13)
O7 V3 O18 142.69(14)
O3 V3 O15 109.34(16)
O8 V3 O15 143.15(13)
O7 V3 O15 88.55(12)
O18 V3 O15 80.70(13)
O3 V3 V5 112.10(15)
O8 V3 V5 39.12(8)
O7 V3 V5 39.04(8)
O18 V3 V5 121.25(9)
O15 V3 V5 120.77(9)
O4 V4 O8 107.84(14)
O4 V4 O9 107.54(15)
O8 V4 O9 78.06(11)
O4 V4 O19 108.79(16)
O8 V4 O19 88.37(12)
O9 V4 O19 143.56(13)
O4 V4 O22 109.54(14)
O8 V4 O22 142.48(12)
O9 V4 O22 87.78(11)
O19 V4 O22 82.76(12)
O4 V4 V5 112.22(12)
O8 V4 V5 39.11(8)
O9 V4 V5 38.96(8)
O19 V4 V5 120.55(9)
O22 V4 V5 119.52(9)
O5 V5 O6 110.09(14)
O5 V5 O9 110.77(15)
O6 V5 O9 83.42(12)
O5 V5 O7 110.48(14)
O6 V5 O7 83.53(12)
O9 V5 O7 138.74(12)
O5 V5 O8 110.27(14)
O6 V5 O8 139.64(12)
O9 V5 O8 82.71(12)
O7 V5 O8 82.43(12)
O5 V5 V1 115.77(12)
O6 V5 V1 42.06(8)
O9 V5 V1 41.44(8)
O7 V5 V1 117.02(9)
O8 V5 V1 116.36(9)
O5 V5 V2 116.29(11)
O6 V5 V2 41.79(8)
O9 V5 V2 116.26(9)
O7 V5 V2 41.77(8)
O8 V5 V2 115.92(9)
V1 V5 V2 79.44(2)
O5 V5 V3 116.14(12)
O6 V5 V3 116.58(8)
O9 V5 V3 115.46(9)
O7 V5 V3 41.30(8)
O8 V5 V3 41.17(9)
V1 V5 V3 128.09(3)
V2 V5 V3 78.80(2)
O5 V5 V4 116.96(11)
O6 V5 V4 116.20(8)
O9 V5 V4 41.45(8)
O7 V5 V4 114.93(9)
O8 V5 V4 41.28(9)
V1 V5 V4 78.67(2)
V2 V5 V4 126.75(3)
V3 V5 V4 77.86(2)
V5 O6 V2 98.91(12)
V5 O6 V1 98.57(12)
V2 O6 V1 141.92(14)
V5 O7 V3 99.66(12)
V5 O7 V2 98.77(12)
V3 O7 V2 141.75(15)
V5 O8 V3 99.71(13)
V5 O8 V4 99.61(13)
V3 O8 V4 140.09(16)
V5 O9 V1 99.21(12)
V5 O9 V4 99.60(12)
V1 O9 V4 141.73(15)
O12 S1 O13 113.3(2)
O12 S1 O10 110.52(18)
O13 S1 O10 108.18(18)
O12 S1 O11 110.31(19)
O13 S1 O11 106.70(17)
O10 S1 O11 107.60(17)
S1 O10 V1 128.67(17)
S1 O11 V2 129.80(17)
O17 S2 O16 113.55(19)
O17 S2 O14 107.83(18)
O16 S2 O14 109.53(18)
O17 S2 O15 108.74(19)
O16 S2 O15 109.26(18)
O14 S2 O15 107.76(17)
S2 O14 V2 129.53(17)
S2 O15 V3 129.31(18)
O20 S3 O21 114.7(3)
O20 S3 O19 110.7(2)
O21 S3 O19 107.2(2)
O20 S3 O18 111.0(2)
O21 S3 O18 106.6(2)
O19 S3 O18 106.11(18)
S3 O18 V3 130.2(2)
S3 O19 V4 131.8(2)
O24 S4 O25 113.5(2)
O24 S4 O22 109.42(19)
O25 S4 O22 107.52(17)
O24 S4 O23 110.68(19)
O25 S4 O23 107.80(19)
O22 S4 O23 107.77(17)
S4 O22 V4 130.70(17)
S4 O23 V1 132.10(19)
C3 N1 C5 111.4(4)
C5X N1 C1X 118.5(10)
C5X N1 C3X 112.7(10)
C1X N1 C3X 107.3(10)
C3 N1 C1 110.8(4)
C5 N1 C1 108.5(5)
C3 N1 H1 108.7
C5 N1 H1 108.7
C1 N1 H1 108.7
C5X N1 H1X 105.8
C1X N1 H1X 105.8
C3X N1 H1X 105.8
N1 C1 C2 108.5(6)
N1 C1 H1A 110.0
C2 C1 H1A 110.0
N1 C1 H1B 110.0
C2 C1 H1B 110.0
H1A C1 H1B 108.4
C1 C2 H2A 109.5
C1 C2 H2B 109.5
H2A C2 H2B 109.5
C1 C2 H2C 109.5
H2A C2 H2C 109.5
H2B C2 H2C 109.5
C1X C2 H2D 109.5
C1X C2 H2E 109.5
H2D C2 H2E 109.5
C1X C2 H2F 109.5
H2D C2 H2F 109.5
H2E C2 H2F 109.5
N1 C3 C4 111.8(5)
N1 C3 H3A 109.3
C4 C3 H3A 109.3
N1 C3 H3B 109.3
C4 C3 H3B 109.3
H3A C3 H3B 107.9
C3 C4 H4A 109.5
C3 C4 H4B 109.5
H4A C4 H4B 109.5
C3 C4 H4C 109.5
H4A C4 H4C 109.5
H4B C4 H4C 109.5
C3X C4 H4D 109.5
C3X C4 H4E 109.5
H4D C4 H4E 109.5
C3X C4 H4F 109.5
H4D C4 H4F 109.5
H4E C4 H4F 109.5
N1 C5 C6 111.5(5)
N1 C5 H5A 109.3
C6 C5 H5A 109.3
N1 C5 H5B 109.3
C6 C5 H5B 109.3
H5A C5 H5B 108.0
C5 C6 H6A 109.5
C5 C6 H6B 109.5
H6A C6 H6B 109.5
C5 C6 H6C 109.5
H6A C6 H6C 109.5
H6B C6 H6C 109.5
C5X C6 H6D 109.5
C5X C6 H6E 109.5
H6D C6 H6E 109.5
C5X C6 H6F 109.5
H6D C6 H6F 109.5
H6E C6 H6F 109.5
N1 C1X C2 108.8(11)
N1 C1X H1C 109.9
C2 C1X H1C 109.9
N1 C1X H1D 109.9
C2 C1X H1D 109.9
H1C C1X H1D 108.3
N1 C3X C4 109.5(10)
N1 C3X H3C 109.8
C4 C3X H3C 109.8
N1 C3X H3D 109.8
C4 C3X H3D 109.8
H3C C3X H3D 108.2
N1 C5X C6 111.3(10)
N1 C5X H5C 109.4
C6 C5X H5C 109.4
N1 C5X H5D 109.4
C6 C5X H5D 109.4
H5C C5X H5D 108.0
C7 N2 C11 111.7(4)
C7 N2 C9 112.7(5)
C11 N2 C9 113.5(4)
C7 N2 H2 99(4)
C11 N2 H2 110(4)
C9 N2 H2 109(4)
N2 C7 C8 111.9(5)
N2 C7 H7A 109.2
C8 C7 H7A 109.2
N2 C7 H7B 109.2
C8 C7 H7B 109.2
H7A C7 H7B 107.9
C7 C8 H8A 109.5
C7 C8 H8B 109.5
H8A C8 H8B 109.5
C7 C8 H8C 109.5
H8A C8 H8C 109.5
H8B C8 H8C 109.5
C10 C9 N2 113.5(5)
C10 C9 H9A 108.9
N2 C9 H9A 108.9
C10 C9 H9B 108.9
N2 C9 H9B 108.9
H9A C9 H9B 107.7
C9 C10 H10A 109.5
C9 C10 H10B 109.5
H10A C10 H10B 109.5
C9 C10 H10C 109.5
H10A C10 H10C 109.5
H10B C10 H10C 109.5
N2 C11 C12 112.6(4)
N2 C11 H11A 109.1
C12 C11 H11A 109.1
N2 C11 H11B 109.1
C12 C11 H11B 109.1
H11A C11 H11B 107.8
C11 C12 H12A 109.5
C11 C12 H12B 109.5
H12A C12 H12B 109.5
C11 C12 H12C 109.5
H12A C12 H12C 109.5
H12B C12 H12C 109.5
C15 N3 C17 112.6(4)
C15 N3 C13 116.8(6)
C17 N3 C13 116.9(6)
C15 N3 C13X 101.2(9)
C17 N3 C13X 104.3(8)
C15 N3 H3 102.5
C17 N3 H3 102.5
C13 N3 H3 102.5
C15 N3 H3X 112.6
C17 N3 H3X 112.6
C13X N3 H3X 112.6
C14 C13 N3 111.6(7)
C14 C13 H13A 109.3
N3 C13 H13A 109.3
C14 C13 H13B 109.3
N3 C13 H13B 109.3
H13A C13 H13B 108.0
C13 C14 H14A 109.5
C13 C14 H14B 109.5
H14A C14 H14B 109.5
C13 C14 H14C 109.5
H14A C14 H14C 109.5
H14B C14 H14C 109.5
N3 C15 C16 113.5(5)
N3 C15 H15A 108.9
C16 C15 H15A 108.9
N3 C15 H15B 108.9
C16 C15 H15B 108.9
H15A C15 H15B 107.7
C15 C16 H16A 109.5
C15 C16 H16B 109.5
H16A C16 H16B 109.5
C15 C16 H16C 109.5
H16A C16 H16C 109.5
H16B C16 H16C 109.5
N3 C17 C18 113.7(4)
N3 C17 H17A 108.8
C18 C17 H17A 108.8
N3 C17 H17B 108.8
C18 C17 H17B 108.8
H17A C17 H17B 107.7
C17 C18 H18A 109.5
C17 C18 H18B 109.5
H18A C18 H18B 109.5
C17 C18 H18C 109.5
H18A C18 H18C 109.5
H18B C18 H18C 109.5
C14X C13X N3 108.3(11)
C14X C13X H13C 110.0
N3 C13X H13C 110.0
C14X C13X H13D 110.0
N3 C13X H13D 110.0
H13C C13X H13D 108.4
C13X C14X H14D 109.5
C13X C14X H14E 109.5
H14D C14X H14E 109.5
C13X C14X H14F 109.5
H14D C14X H14F 109.5
H14E C14X H14F 109.5
C19 N4 C23 114.2(9)
C19 N4 C21 109.3(10)
C23 N4 C21 113.3(9)
C19 N4 H4 106.5
C23 N4 H4 106.5
C21 N4 H4 106.5
N4 C19 C20 111.8(9)
N4 C19 H19A 109.2
C20 C19 H19A 109.2
N4 C19 H19B 109.2
C20 C19 H19B 109.2
H19A C19 H19B 107.9
C19 C20 H20A 109.5
C19 C20 H20B 109.5
H20A C20 H20B 109.5
C19 C20 H20C 109.5
H20A C20 H20C 109.5
H20B C20 H20C 109.5
C22 C21 N4 113.8(9)
C22 C21 H21A 108.8
N4 C21 H21A 108.8
C22 C21 H21B 108.8
N4 C21 H21B 108.8
H21A C21 H21B 107.7
C21 C22 H22A 109.5
C21 C22 H22B 109.5
H22A C22 H22B 109.5
C21 C22 H22C 109.5
H22A C22 H22C 109.5
H22B C22 H22C 109.5
C24 C23 N4 113.0(11)
C24 C23 H23A 109.0
N4 C23 H23A 109.0
C24 C23 H23B 109.0
N4 C23 H23B 109.0
H23A C23 H23B 107.8
C23 C24 H24A 109.5
C23 C24 H24B 109.5
H24A C24 H24B 109.5
C23 C24 H24C 109.5
H24A C24 H24C 109.5
H24B C24 H24C 109.5
C19X N4X C21X 111.9(10)
C19X N4X C23X 112.0(12)
C21X N4X C23X 112.5(11)
C19X N4X H4X 106.6
C21X N4X H4X 106.6
C23X N4X H4X 106.6
N4X C19X C20X 113.1(9)
N4X C19X H19C 109.0
C20X C19X H19C 109.0
N4X C19X H19D 109.0
C20X C19X H19D 109.0
H19C C19X H19D 107.8
C19X C20X H20D 109.5
C19X C20X H20E 109.5
H20D C20X H20E 109.5
C19X C20X H20F 109.5
H20D C20X H20F 109.5
H20E C20X H20F 109.5
C22X C21X N4X 118.2(14)
C22X C21X H21C 107.8
N4X C21X H21C 107.8
C22X C21X H21D 107.8
N4X C21X H21D 107.8
H21C C21X H21D 107.1
C21X C22X H22D 109.5
C21X C22X H22E 109.5
H22D C22X H22E 109.5
C21X C22X H22F 109.5
H22D C22X H22F 109.5
H22E C22X H22F 109.5
C24X C23X N4X 114.2(13)
C24X C23X H23C 108.7
N4X C23X H23C 108.7
C24X C23X H23D 108.7
N4X C23X H23D 108.7
H23C C23X H23D 107.6
C23X C24X H24D 109.5
C23X C24X H24E 109.5
H24D C24X H24E 109.5
C23X C24X H24F 109.5
H24D C24X H24F 109.5
H24E C24X H24F 109.5
C25 N5 C27 112.8(4)
C25 N5 C29 110.5(4)
C27 N5 C29 110.6(4)
C25 N5 H5 110(4)
C27 N5 H5 109(4)
C29 N5 H5 104(4)
C26 C25 N5 112.7(4)
C26 C25 H25A 109.0
N5 C25 H25A 109.0
C26 C25 H25B 109.0
N5 C25 H25B 109.0
H25A C25 H25B 107.8
C25 C26 H26A 109.5
C25 C26 H26B 109.5
H26A C26 H26B 109.5
C25 C26 H26C 109.5
H26A C26 H26C 109.5
H26B C26 H26C 109.5
N5 C27 C28 113.0(5)
N5 C27 H27A 109.0
C28 C27 H27A 109.0
N5 C27 H27B 109.0
C28 C27 H27B 109.0
H27A C27 H27B 107.8
C27 C28 H28A 109.5
C27 C28 H28B 109.5
H28A C28 H28B 109.5
C27 C28 H28C 109.5
H28A C28 H28C 109.5
H28B C28 H28C 109.5
N5 C29 C30 112.7(4)
N5 C29 H29A 109.0
C30 C29 H29A 109.0
N5 C29 H29B 109.0
C30 C29 H29B 109.0
H29A C29 H29B 107.8
C29 C30 H30A 109.5
C29 C30 H30B 109.5
H30A C30 H30B 109.5
C29 C30 H30C 109.5
H30A C30 H30C 109.5
H30B C30 H30C 109.5
O26 V6 O31 108.52(13)
O26 V6 O34 107.23(13)
O31 V6 O34 78.33(11)
O26 V6 O48 110.15(14)
O31 V6 O48 141.27(12)
O34 V6 O48 88.25(12)
O26 V6 O35 105.99(14)
O31 V6 O35 87.82(11)
O34 V6 O35 146.57(12)
O48 V6 O35 83.82(11)
O26 V6 V10 111.94(11)
O31 V6 V10 39.18(8)
O34 V6 V10 39.19(8)
O48 V6 V10 119.84(9)
O35 V6 V10 121.72(8)
O27 V7 O31 108.76(14)
O27 V7 O32 107.60(15)
O31 V7 O32 77.79(11)
O27 V7 O39 108.26(15)
O31 V7 O39 142.88(12)
O32 V7 O39 88.75(12)
O27 V7 O36 107.94(15)
O31 V7 O36 87.16(11)
O32 V7 O36 144.23(12)
O39 V7 O36 84.01(12)
O27 V7 V10 111.69(12)
O31 V7 V10 39.01(8)
O32 V7 V10 38.86(8)
O39 V7 V10 121.09(9)
O36 V7 V10 120.55(8)
O28 V8 O32 109.17(14)
O28 V8 O33 108.83(14)
O32 V8 O33 77.96(11)
O28 V8 O40 108.37(14)
O32 V8 O40 88.34(11)
O33 V8 O40 142.76(12)
O28 V8 O43 107.89(14)
O32 V8 O43 142.86(12)
O33 V8 O43 88.00(12)
O40 V8 O43 82.38(11)
O28 V8 V10 114.29(11)
O32 V8 V10 38.95(8)
O33 V8 V10 39.02(8)
O40 V8 V10 119.85(9)
O43 V8 V10 119.70(9)
O29 V9 O33 109.66(18)
O29 V9 O34 108.50(17)
O33 V9 O34 78.92(12)
O29 V9 O47 109.89(19)
O33 V9 O47 140.45(13)
O34 V9 O47 87.83(12)
O29 V9 O44 106.64(19)
O33 V9 O44 88.00(13)
O34 V9 O44 144.83(14)
O47 V9 O44 81.77(14)
O29 V9 V10 113.70(17)
O33 V9 V10 39.41(8)
O34 V9 V10 39.55(8)
O47 V9 V10 119.32(9)
O44 V9 V10 121.23(9)
O30 V10 O32 109.72(14)
O30 V10 O33 110.58(15)
O32 V10 O33 82.99(12)
O30 V10 O34 110.55(15)
O32 V10 O34 139.73(12)
O33 V10 O34 83.63(12)
O30 V10 O31 110.95(15)
O32 V10 O31 82.54(12)
O33 V10 O31 138.47(12)
O34 V10 O31 82.80(12)
O30 V10 V9 116.65(12)
O32 V10 V9 116.33(9)
O33 V10 V9 41.67(9)
O34 V10 V9 42.00(9)
O31 V10 V9 115.84(8)
O30 V10 V6 116.68(12)
O32 V10 V6 115.79(9)
O33 V10 V6 116.35(9)
O34 V10 V6 41.64(8)
O31 V10 V6 41.20(8)
V9 V10 V6 79.01(2)
O30 V10 V8 116.86(12)
O32 V10 V8 41.46(8)
O33 V10 V8 41.54(9)
O34 V10 V8 116.19(9)
O31 V10 V8 114.72(8)
V9 V10 V8 78.56(2)
V6 V10 V8 126.45(3)
O30 V10 V7 115.43(12)
O32 V10 V7 41.44(8)
O33 V10 V7 116.17(9)
O34 V10 V7 116.40(9)
O31 V10 V7 41.19(8)
V9 V10 V7 127.92(3)
V6 V10 V7 78.53(2)
V8 V10 V7 78.27(2)
V10 O31 V6 99.62(12)
V10 O31 V7 99.80(12)
V6 O31 V7 142.59(14)
V10 O32 V8 99.59(12)
V10 O32 V7 99.71(13)
V8 O32 V7 140.12(14)
V10 O33 V9 98.92(13)
V10 O33 V8 99.44(13)
V9 O33 V8 140.53(17)
V10 O34 V9 98.45(12)
V10 O34 V6 99.17(12)
V9 O34 V6 141.03(15)
O37 S5 O38 112.61(18)
O37 S5 O36 110.32(18)
O38 S5 O36 107.86(17)
O37 S5 O35 110.67(17)
O38 S5 O35 107.11(16)
O36 S5 O35 108.09(16)
S5 O35 V6 128.68(16)
S5 O36 V7 129.14(16)
O41 S6 O42 114.5(2)
O41 S6 O40 110.88(18)
O42 S6 O40 106.80(18)
O41 S6 O39 110.85(19)
O42 S6 O39 106.87(17)
O40 S6 O39 106.55(16)
S6 O39 V7 129.86(17)
S6 O40 V8 128.96(17)
O45 S7 O46 112.9(2)
O45 S7 O44 111.7(2)
O46 S7 O44 107.8(2)
O45 S7 O43 108.9(2)
O46 S7 O43 107.91(18)
O44 S7 O43 107.38(18)
S7 O43 V8 131.19(18)
S7 O44 V9 133.4(2)
O50 S8 O49 114.0(2)
O50 S8 O47 107.8(2)
O49 S8 O47 109.28(19)
O50 S8 O48 108.30(19)
O49 S8 O48 109.51(19)
O47 S8 O48 107.77(18)
S8 O47 V9 133.3(2)
S8 O48 V6 133.08(18)
C31 N6 C33 111.4(4)
C31 N6 C35 112.5(4)
C33 N6 C35 110.2(4)
C31 N6 H6 106(4)
C33 N6 H6 99(4)
C35 N6 H6 117(4)
N6 C31 C32 112.0(4)
N6 C31 H31A 109.2
C32 C31 H31A 109.2
N6 C31 H31B 109.2
C32 C31 H31B 109.2
H31A C31 H31B 107.9
C31 C32 H32A 109.5
C31 C32 H32B 109.5
H32A C32 H32B 109.5
C31 C32 H32C 109.5
H32A C32 H32C 109.5
H32B C32 H32C 109.5
N6 C33 C34 113.7(4)
N6 C33 H33A 108.8
C34 C33 H33A 108.8
N6 C33 H33B 108.8
C34 C33 H33B 108.8
H33A C33 H33B 107.7
C33 C34 H34A 109.5
C33 C34 H34B 109.5
H34A C34 H34B 109.5
C33 C34 H34C 109.5
H34A C34 H34C 109.5
H34B C34 H34C 109.5
C36 C35 N6 112.4(4)
C36 C35 H35A 109.1
N6 C35 H35A 109.1
C36 C35 H35B 109.1
N6 C35 H35B 109.1
H35A C35 H35B 107.9
C35 C36 H36A 109.5
C35 C36 H36B 109.5
H36A C36 H36B 109.5
C35 C36 H36C 109.5
H36A C36 H36C 109.5
H36B C36 H36C 109.5
C37 N7 C39 112.0(9)
C37 N7 C41 112.7(7)
C39 N7 C41 108.1(6)
C41X N7 C37X 110.4(10)
C41X N7 C39X 113.0(8)
C37X N7 C39X 108.7(9)
C37 N7 H7 108.0
C39 N7 H7 108.0
C41 N7 H7 108.0
C41X N7 H7X 108.2
C37X N7 H7X 108.2
C39X N7 H7X 108.2
C38 C37 N7 116.2(11)
C38 C37 H37A 108.2
N7 C37 H37A 108.2
C38 C37 H37B 108.2
N7 C37 H37B 108.2
H37A C37 H37B 107.4
C37 C38 H38A 109.5
C37 C38 H38B 109.5
H38A C38 H38B 109.5
C37 C38 H38C 109.5
H38A C38 H38C 109.5
H38B C38 H38C 109.5
C37X C38 H38D 109.5
C37X C38 H38E 109.5
H38D C38 H38E 109.5
C37X C38 H38F 109.5
H38D C38 H38F 109.5
H38E C38 H38F 109.5
N7 C39 C40 114.1(7)
N7 C39 H39A 108.7
C40 C39 H39A 108.7
N7 C39 H39B 108.7
C40 C39 H39B 108.7
H39A C39 H39B 107.6
C39 C40 H40A 109.5
C39 C40 H40B 109.5
H40A C40 H40B 109.5
C39 C40 H40C 109.5
H40A C40 H40C 109.5
H40B C40 H40C 109.5
C39X C40 H40D 109.5
C39X C40 H40E 109.5
H40D C40 H40E 109.5
C39X C40 H40F 109.5
H40D C40 H40F 109.5
H40E C40 H40F 109.5
C42 C41 N7 113.9(6)
C42 C41 H41A 108.8
N7 C41 H41A 108.8
C42 C41 H41B 108.8
N7 C41 H41B 108.8
H41A C41 H41B 107.7
C41 C42 H42A 109.5
C41 C42 H42B 109.5
H42A C42 H42B 109.5
C41 C42 H42C 109.5
H42A C42 H42C 109.5
H42B C42 H42C 109.5
C41X C42 H42D 109.5
C41X C42 H42E 109.5
H42D C42 H42E 109.5
C41X C42 H42F 109.5
H42D C42 H42F 109.5
H42E C42 H42F 109.5
C38 C37X N7 114.9(12)
C38 C37X H37C 108.5
N7 C37X H37C 108.5
C38 C37X H37D 108.5
N7 C37X H37D 108.5
H37C C37X H37D 107.5
C40 C39X N7 111.1(8)
C40 C39X H39C 109.4
N7 C39X H39C 109.4
C40 C39X H39D 109.4
N7 C39X H39D 109.4
H39C C39X H39D 108.0
N7 C41X C42 114.1(9)
N7 C41X H41C 108.7
C42 C41X H41C 108.7
N7 C41X H41D 108.7
C42 C41X H41D 108.7
H41C C41X H41D 107.6
C47X N8 C45X 110.9(10)
C43 N8 C47 116.4(10)
C43 N8 C45 122.2(9)
C47 N8 C45 89.2(8)
C47X N8 C43X 97.7(11)
C45X N8 C43X 102.7(11)
C43 N8 H8 109.1
C47 N8 H8 109.1
C45 N8 H8 109.1
C47X N8 H8X 114.6
C45X N8 H8X 114.6
C43X N8 H8X 114.6
N8 C43 C44 102.8(8)
N8 C43 H43A 111.2
C44 C43 H43A 111.2
N8 C43 H43B 111.2
C44 C43 H43B 111.2
H43A C43 H43B 109.1
C43 C44 H44A 109.5
C43 C44 H44B 109.5
H44A C44 H44B 109.5
C43 C44 H44C 109.5
H44A C44 H44C 109.5
H44B C44 H44C 109.5
C46 C45 N8 110.4(13)
C46 C45 H45A 109.6
N8 C45 H45A 109.6
C46 C45 H45B 109.6
N8 C45 H45B 109.6
H45A C45 H45B 108.1
C45 C46 H46A 109.5
C45 C46 H46B 109.5
H46A C46 H46B 109.5
C45 C46 H46C 109.5
H46A C46 H46C 109.5
H46B C46 H46C 109.5
C48 C47 N8 98.6(11)
C48 C47 H47A 112.0
N8 C47 H47A 112.0
C48 C47 H47B 112.0
N8 C47 H47B 112.0
H47A C47 H47B 109.7
C47 C48 H48A 109.5
C47 C48 H48B 109.5
H48A C48 H48B 109.5
C47 C48 H48C 109.5
H48A C48 H48C 109.5
H48B C48 H48C 109.5
C44X C43X N8 119.9(16)
C44X C43X H43C 107.3
N8 C43X H43C 107.3
C44X C43X H43D 107.3
N8 C43X H43D 107.3
H43C C43X H43D 106.9
C43X C44X H44D 109.5
C43X C44X H44E 109.5
H44D C44X H44E 109.5
C43X C44X H44F 109.5
H44D C44X H44F 109.5
H44E C44X H44F 109.5
N8 C45X C46X 114.1(14)
N8 C45X H45C 108.7
C46X C45X H45C 108.7
N8 C45X H45D 108.7
C46X C45X H45D 108.7
H45C C45X H45D 107.6
C45X C46X H46D 109.5
C45X C46X H46E 109.5
H46D C46X H46E 109.5
C45X C46X H46F 109.5
H46D C46X H46F 109.5
H46E C46X H46F 109.5
N8 C47X C48X 126.4(15)
N8 C47X H47C 105.7
C48X C47X H47C 105.7
N8 C47X H47D 105.7
C48X C47X H47D 105.7
H47C C47X H47D 106.2
C47X C48X H48D 109.5
C47X C48X H48E 109.5
H48D C48X H48E 109.5
C47X C48X H48F 109.5
H48D C48X H48F 109.5
H48E C48X H48F 109.5
C53 N9 C51 118.6(5)
C53 N9 C49 112.0(7)
C51 N9 C49 106.1(6)
C53 N9 H9 104(4)
C51 N9 H9 108(4)
C49 N9 H9 108(4)
C50 C49 N9 113.3(8)
C50 C49 H49A 108.9
N9 C49 H49A 108.9
C50 C49 H49B 108.9
N9 C49 H49B 108.9
H49A C49 H49B 107.7
C49 C50 H50A 109.5
C49 C50 H50B 109.5
H50A C50 H50B 109.5
C49 C50 H50C 109.5
H50A C50 H50C 109.5
H50B C50 H50C 109.5
N9 C51 C52 114.6(5)
N9 C51 H51A 108.6
C52 C51 H51A 108.6
N9 C51 H51B 108.6
C52 C51 H51B 108.6
H51A C51 H51B 107.6
C51 C52 H52A 109.5
C51 C52 H52B 109.5
H52A C52 H52B 109.5
C51 C52 H52C 109.5
H52A C52 H52C 109.5
H52B C52 H52C 109.5
N9 C53 C54 110.9(6)
N9 C53 H53A 109.5
C54 C53 H53A 109.5
N9 C53 H53B 109.5
C54 C53 H53B 109.5
H53A C53 H53B 108.0
C53 C54 H54A 109.5
C53 C54 H54B 109.5
H54A C54 H54B 109.5
C53 C54 H54C 109.5
H54A C54 H54C 109.5
H54B C54 H54C 109.5
C57 N10 C59 112.6(6)
C57 N10 C55 111.1(6)
C59 N10 C55 110.0(5)
C57 N10 H10 109(4)
C59 N10 H10 114(4)
C55 N10 H10 98(4)
N10 C55 C56 110.6(7)
N10 C55 H55A 109.5
C56 C55 H55A 109.5
N10 C55 H55B 109.5
C56 C55 H55B 109.5
H55A C55 H55B 108.1
C55 C56 H56A 109.5
C55 C56 H56B 109.5
H56A C56 H56B 109.5
C55 C56 H56C 109.5
H56A C56 H56C 109.5
H56B C56 H56C 109.5
N10 C57 C58 111.4(7)
N10 C57 H57A 109.4
C58 C57 H57A 109.4
N10 C57 H57B 109.4
C58 C57 H57B 109.4
H57A C57 H57B 108.0
C57 C58 H58A 109.5
C57 C58 H58B 109.5
H58A C58 H58B 109.5
C57 C58 H58C 109.5
H58A C58 H58C 109.5
H58B C58 H58C 109.5
C60 C59 N10 115.1(5)
C60 C59 H59A 108.5
N10 C59 H59A 108.5
C60 C59 H59B 108.5
N10 C59 H59B 108.5
H59A C59 H59B 107.5
C59 C60 H60A 109.5
C59 C60 H60B 109.5
H60A C60 H60B 109.5
C59 C60 H60C 109.5
H60A C60 H60C 109.5
H60B C60 H60C 109.5

loop_
_geom_bond_atom_site_label_1
_geom_bond_atom_site_label_2
_geom_bond_distance
V1 O1 1.590(3)
V1 O9 1.948(3)
V1 O6 1.968(3)
V1 O23 1.986(3)
V1 O10 1.993(3)
V1 V5 2.9044(9)
V2 O2 1.584(3)
V2 O7 1.959(3)
V2 O6 1.960(3)
V2 O14 1.977(3)
V2 O11 1.991(3)
V2 V5 2.9058(9)
V3 O3 1.592(3)
V3 O8 1.953(3)
V3 O7 1.958(3)
V3 O18 1.977(3)
V3 O15 1.995(3)
V3 V5 2.9240(9)
V4 O4 1.588(3)
V4 O8 1.957(3)
V4 O9 1.964(3)
V4 O19 1.982(3)
V4 O22 1.986(3)
V4 V5 2.9252(9)
V5 O5 1.601(3)
V5 O6 1.863(3)
V5 O9 1.865(3)
V5 O7 1.868(3)
V5 O8 1.872(3)
S1 O12 1.447(3)
S1 O13 1.454(3)
S1 O10 1.496(3)
S1 O11 1.506(3)
S2 O17 1.441(3)
S2 O16 1.453(3)
S2 O14 1.508(3)
S2 O15 1.510(3)
S3 O20 1.431(5)
S3 O21 1.441(4)
S3 O19 1.511(3)
S3 O18 1.518(3)
S4 O24 1.446(3)
S4 O25 1.451(3)
S4 O22 1.505(3)
S4 O23 1.506(3)
N1 C5X 1.445(15)
N1 C3 1.478(7)
N1 C5 1.505(7)
N1 C1X 1.509(15)
N1 C3X 1.529(15)
N1 C1 1.533(8)
N1 H1 1.0000
N1 H1X 1.0000
C1 C2 1.577(10)
C1 H1A 0.9900
C1 H1B 0.9900
C2 C1X 1.596(17)
C2 H2A 0.9800
C2 H2B 0.9800
C2 H2C 0.9800
C2 H2D 0.9800
C2 H2E 0.9800
C2 H2F 0.9800
C3 C4 1.551(9)
C3 H3A 0.9900
C3 H3B 0.9900
C4 C3X 1.545(16)
C4 H4A 0.9800
C4 H4B 0.9800
C4 H4C 0.9800
C4 H4D 0.9800
C4 H4E 0.9800
C4 H4F 0.9800
C5 C6 1.524(8)
C5 H5A 0.9900
C5 H5B 0.9900
C6 C5X 1.587(15)
C6 H6A 0.9800
C6 H6B 0.9800
C6 H6C 0.9800
C6 H6D 0.9800
C6 H6E 0.9800
C6 H6F 0.9800
C1X H1C 0.9900
C1X H1D 0.9900
C3X H3C 0.9900
C3X H3D 0.9900
C5X H5C 0.9900
C5X H5D 0.9900
N2 C7 1.494(7)
N2 C11 1.498(6)
N2 C9 1.535(7)
N2 H2 0.91(3)
C7 C8 1.530(11)
C7 H7A 0.9900
C7 H7B 0.9900
C8 H8A 0.9800
C8 H8B 0.9800
C8 H8C 0.9800
C9 C10 1.492(7)
C9 H9A 0.9900
C9 H9B 0.9900
C10 H10A 0.9800
C10 H10B 0.9800
C10 H10C 0.9800
C11 C12 1.501(6)
C11 H11A 0.9900
C11 H11B 0.9900
C12 H12A 0.9800
C12 H12B 0.9800
C12 H12C 0.9800
N3 C15 1.486(7)
N3 C17 1.489(7)
N3 C13 1.520(10)
N3 C13X 1.563(14)
N3 H3 1.0000
N3 H3X 1.0000
C13 C14 1.517(12)
C13 H13A 0.9900
C13 H13B 0.9900
C14 H14A 0.9800
C14 H14B 0.9800
C14 H14C 0.9800
C15 C16 1.512(8)
C15 H15A 0.9900
C15 H15B 0.9900
C16 H16A 0.9800
C16 H16B 0.9800
C16 H16C 0.9800
C17 C18 1.500(8)
C17 H17A 0.9900
C17 H17B 0.9900
C18 H18A 0.9800
C18 H18B 0.9800
C18 H18C 0.9800
C13X C14X 1.503(18)
C13X H13C 0.9900
C13X H13D 0.9900
C14X H14D 0.9800
C14X H14E 0.9800
C14X H14F 0.9800
N4 C19 1.499(13)
N4 C23 1.508(14)
N4 C21 1.509(12)
N4 H4 1.0000
C19 C20 1.501(13)
C19 H19A 0.9900
C19 H19B 0.9900
C20 H20A 0.9800
C20 H20B 0.9800
C20 H20C 0.9800
C21 C22 1.487(13)
C21 H21A 0.9900
C21 H21B 0.9900
C22 H22A 0.9800
C22 H22B 0.9800
C22 H22C 0.9800
C23 C24 1.500(16)
C23 H23A 0.9900
C23 H23B 0.9900
C24 H24A 0.9800
C24 H24B 0.9800
C24 H24C 0.9800
N4X C19X 1.485(12)
N4X C21X 1.492(17)
N4X C23X 1.534(19)
N4X H4X 1.0000
C19X C20X 1.509(14)
C19X H19C 0.9900
C19X H19D 0.9900
C20X H20D 0.9800
C20X H20E 0.9800
C20X H20F 0.9800
C21X C22X 1.468(16)
C21X H21C 0.9900
C21X H21D 0.9900
C22X H22D 0.9800
C22X H22E 0.9800
C22X H22F 0.9800
C23X C24X 1.480(18)
C23X H23C 0.9900
C23X H23D 0.9900
C24X H24D 0.9800
C24X H24E 0.9800
C24X H24F 0.9800
N5 C25 1.488(7)
N5 C27 1.507(6)
N5 C29 1.510(6)
N5 H5 0.83(3)
C25 C26 1.478(9)
C25 H25A 0.9900
C25 H25B 0.9900
C26 H26A 0.9800
C26 H26B 0.9800
C26 H26C 0.9800
C27 C28 1.536(7)
C27 H27A 0.9900
C27 H27B 0.9900
C28 H28A 0.9800
C28 H28B 0.9800
C28 H28C 0.9800
C29 C30 1.513(7)
C29 H29A 0.9900
C29 H29B 0.9900
C30 H30A 0.9800
C30 H30B 0.9800
C30 H30C 0.9800
V6 O26 1.590(3)
V6 O31 1.951(3)
V6 O34 1.966(3)
V6 O48 1.979(3)
V6 O35 2.008(3)
V6 V10 2.9205(9)
V7 O27 1.594(3)
V7 O31 1.958(3)
V7 O32 1.967(3)
V7 O39 1.975(3)
V7 O36 2.000(3)
V7 V10 2.9293(9)
V8 O28 1.593(3)
V8 O32 1.963(3)
V8 O33 1.966(3)
V8 O40 1.975(3)
V8 O43 1.995(3)
V8 V10 2.9242(9)
V9 O29 1.591(3)
V9 O33 1.954(3)
V9 O34 1.965(3)
V9 O47 1.976(3)
V9 O44 1.995(3)
V9 V10 2.9040(10)
V10 O30 1.599(3)
V10 O32 1.864(3)
V10 O33 1.866(3)
V10 O34 1.869(3)
V10 O31 1.871(3)
S5 O37 1.452(3)
S5 O38 1.462(3)
S5 O36 1.501(3)
S5 O35 1.503(3)
S6 O41 1.435(3)
S6 O42 1.458(3)
S6 O40 1.511(3)
S6 O39 1.515(3)
S7 O45 1.441(3)
S7 O46 1.445(3)
S7 O44 1.482(3)
S7 O43 1.504(3)
S8 O50 1.439(4)
S8 O49 1.451(3)
S8 O47 1.496(3)
S8 O48 1.508(3)
N6 C31 1.496(6)
N6 C33 1.504(6)
N6 C35 1.510(6)
N6 H6 0.90(3)
C31 C32 1.515(7)
C31 H31A 0.9900
C31 H31B 0.9900
C32 H32A 0.9800
C32 H32B 0.9800
C32 H32C 0.9800
C33 C34 1.505(8)
C33 H33A 0.9900
C33 H33B 0.9900
C34 H34A 0.9800
C34 H34B 0.9800
C34 H34C 0.9800
C35 C36 1.466(7)
C35 H35A 0.9900
C35 H35B 0.9900
C36 H36A 0.9800
C36 H36B 0.9800
C36 H36C 0.9800
N7 C41X 1.463(12)
N7 C37 1.471(10)
N7 C39 1.490(11)
N7 C41 1.523(10)
N7 C37X 1.526(12)
N7 C39X 1.541(12)
N7 H7 1.0000
N7 H7X 1.0000
C37 C38 1.458(16)
C37 H37A 0.9900
C37 H37B 0.9900
C38 C37X 1.423(16)
C38 H38A 0.9800
C38 H38B 0.9800
C38 H38C 0.9800
C38 H38D 0.9800
C38 H38E 0.9800
C38 H38F 0.9800
C39 C40 1.512(12)
C39 H39A 0.9900
C39 H39B 0.9900
C40 C39X 1.514(13)
C40 H40A 0.9800
C40 H40B 0.9800
C40 H40C 0.9800
C40 H40D 0.9800
C40 H40E 0.9800
C40 H40F 0.9800
C41 C42 1.461(10)
C41 H41A 0.9900
C41 H41B 0.9900
C42 C41X 1.518(13)
C42 H42A 0.9800
C42 H42B 0.9800
C42 H42C 0.9800
C42 H42D 0.9800
C42 H42E 0.9800
C42 H42F 0.9800
C37X H37C 0.9900
C37X H37D 0.9900
C39X H39C 0.9900
C39X H39D 0.9900
C41X H41C 0.9900
C41X H41D 0.9900
N8 C43 1.404(10)
N8 C47X 1.439(14)
N8 C45X 1.451(14)
N8 C47 1.543(14)
N8 C45 1.549(13)
N8 C43X 1.667(16)
N8 H8 1.0000
N8 H8X 1.0000
C43 C44 1.494(15)
C43 H43A 0.9900
C43 H43B 0.9900
C44 H44A 0.9800
C44 H44B 0.9800
C44 H44C 0.9800
C45 C46 1.504(15)
C45 H45A 0.9900
C45 H45B 0.9900
C46 H46A 0.9800
C46 H46B 0.9800
C46 H46C 0.9800
C47 C48 1.267(15)
C47 H47A 0.9900
C47 H47B 0.9900
C48 H48A 0.9800
C48 H48B 0.9800
C48 H48C 0.9800
C43X C44X 1.50(2)
C43X H43C 0.9900
C43X H43D 0.9900
C44X H44D 0.9800
C44X H44E 0.9800
C44X H44F 0.9800
C45X C46X 1.484(15)
C45X H45C 0.9900
C45X H45D 0.9900
C46X H46D 0.9800
C46X H46E 0.9800
C46X H46F 0.9800
C47X C48X 1.442(16)
C47X H47C 0.9900
C47X H47D 0.9900
C48X H48D 0.9800
C48X H48E 0.9800
C48X H48F 0.9800
N9 C53 1.436(8)
N9 C51 1.464(8)
N9 C49 1.543(8)
N9 H9 0.94(4)
C49 C50 1.420(11)
C49 H49A 0.9900
C49 H49B 0.9900
C50 H50A 0.9800
C50 H50B 0.9800
C50 H50C 0.9800
C51 C52 1.494(8)
C51 H51A 0.9900
C51 H51B 0.9900
C52 H52A 0.9800
C52 H52B 0.9800
C52 H52C 0.9800
C53 C54 1.537(10)
C53 H53A 0.9900
C53 H53B 0.9900
C54 H54A 0.9800
C54 H54B 0.9800
C54 H54C 0.9800
N10 C57 1.482(8)
N10 C59 1.485(7)
N10 C55 1.521(9)
N10 H10 0.90(4)
C55 C56 1.531(10)
C55 H55A 0.9900
C55 H55B 0.9900
C56 H56A 0.9800
C56 H56B 0.9800
C56 H56C 0.9800
C57 C58 1.520(15)
C57 H57A 0.9900
C57 H57B 0.9900
C58 H58A 0.9800
C58 H58B 0.9800
C58 H58C 0.9800
C59 C60 1.482(8)
C59 H59A 0.9900
C59 H59B 0.9900
C60 H60A 0.9800
C60 H60B 0.9800
C60 H60C 0.9800

loop_
_geom_hbond_atom_site_label_D
_geom_hbond_atom_site_label_H
_geom_hbond_atom_site_label_A
_geom_hbond_distance_DH
_geom_hbond_distance_HA
_geom_hbond_distance_DA
_geom_hbond_angle_DHA
_geom_hbond_site_symmetry_A
N1 H1X O12 1.00 1.86 2.785(5) 152.8 .
N2 H2 O13 0.91(3) 1.90(4) 2.787(5) 166(5) .
N3 H3 O16 1.00 1.78 2.779(5) 173.5 .
N3 H3X O17 1.00 2.59 3.305(5) 128.6 .
N4 H4 O15 1.00 2.26 3.149(12) 147.3 .
N4 H4 O18 1.00 2.27 3.126(13) 143.0 .
N5 H5 O24 0.83(3) 1.93(4) 2.732(5) 162(5) .
N4X H4X O38 1.00 2.07 3.066(9) 177.5 1_665
N5 H5 O24 0.83(3) 1.93(4) 2.732(5) 162(5) .
N6 H6 O37 0.90(3) 1.93(4) 2.810(5) 162(5) .
N7 H7 O38 1.00 1.87 2.868(5) 174.3 .
N8 H8 O42 1.00 1.76 2.744(6) 168.6 .
N9 H9 O45 0.94(4) 1.78(4) 2.721(5) 178(6) .
N10 H10 O49 0.90(4) 1.87(4) 2.764(5) 172(6) .

loop_
_geom_torsion_atom_site_label_1
_geom_torsion_atom_site_label_2
_geom_torsion_atom_site_label_3
_geom_torsion_atom_site_label_4
_geom_torsion
O5 V5 O6 V2 107.37(15)
O9 V5 O6 V2 -142.88(13)
O7 V5 O6 V2 -2.11(12)
O8 V5 O6 V2 -72.3(2)
V1 V5 O6 V2 -146.03(17)
V3 V5 O6 V2 -27.66(13)
V4 V5 O6 V2 -116.75(8)
O5 V5 O6 V1 -106.60(15)
O9 V5 O6 V1 3.15(12)
O7 V5 O6 V1 143.93(13)
O8 V5 O6 V1 73.7(2)
V2 V5 O6 V1 146.03(17)
V3 V5 O6 V1 118.37(8)
V4 V5 O6 V1 29.29(13)
O5 V5 O7 V3 106.70(15)
O6 V5 O7 V3 -144.23(13)
O9 V5 O7 V3 -71.9(2)
O8 V5 O7 V3 -2.17(12)
V1 V5 O7 V3 -117.95(9)
V2 V5 O7 V3 -146.34(18)
V4 V5 O7 V3 -28.30(13)
O5 V5 O7 V2 -106.96(15)
O6 V5 O7 V2 2.11(12)
O9 V5 O7 V2 74.4(2)
O8 V5 O7 V2 144.17(13)
V1 V5 O7 V2 28.39(13)
V3 V5 O7 V2 146.34(18)
V4 V5 O7 V2 118.04(9)
O5 V5 O8 V3 -106.92(16)
O6 V5 O8 V3 72.8(2)
O9 V5 O8 V3 143.57(14)
O7 V5 O8 V3 2.17(12)
V1 V5 O8 V3 118.64(9)
V2 V5 O8 V3 27.87(14)
V4 V5 O8 V3 144.90(19)
O5 V5 O8 V4 108.17(16)
O6 V5 O8 V4 -72.1(2)
O9 V5 O8 V4 -1.33(12)
O7 V5 O8 V4 -142.73(14)
V1 V5 O8 V4 -26.27(14)
V2 V5 O8 V4 -117.04(9)
V3 V5 O8 V4 -144.90(19)
O5 V5 O9 V1 105.84(15)
O6 V5 O9 V1 -3.19(12)
O7 V5 O9 V1 -75.5(2)
O8 V5 O9 V1 -145.20(14)
V2 V5 O9 V1 -29.83(13)
V3 V5 O9 V1 -119.54(9)
V4 V5 O9 V1 -146.52(18)
O5 V5 O9 V4 -107.64(15)
O6 V5 O9 V4 143.33(13)
O7 V5 O9 V4 71.0(2)
O8 V5 O9 V4 1.33(12)
V1 V5 O9 V4 146.52(18)
V2 V5 O9 V4 116.69(9)
V3 V5 O9 V4 26.98(13)
O12 S1 O10 V1 -52.9(3)
O13 S1 O10 V1 -177.5(2)
O11 S1 O10 V1 67.6(3)
O12 S1 O11 V2 56.5(3)
O13 S1 O11 V2 179.9(2)
O10 S1 O11 V2 -64.1(3)
O17 S2 O14 V2 -175.4(2)
O16 S2 O14 V2 -51.4(3)
O15 S2 O14 V2 67.4(3)
O17 S2 O15 V3 -178.3(2)
O16 S2 O15 V3 57.3(3)
O14 S2 O15 V3 -61.7(3)
O20 S3 O18 V3 -57.6(3)
O21 S3 O18 V3 176.8(3)
O19 S3 O18 V3 62.8(3)
O20 S3 O19 V4 57.9(3)
O21 S3 O19 V4 -176.3(3)
O18 S3 O19 V4 -62.7(3)
O24 S4 O22 V4 -57.0(3)
O25 S4 O22 V4 179.4(2)
O23 S4 O22 V4 63.5(3)
O24 S4 O23 V1 62.0(3)
O25 S4 O23 V1 -173.4(2)
O22 S4 O23 V1 -57.6(3)
C3 N1 C1 C2 55.2(6)
C5 N1 C1 C2 177.9(5)
C5 N1 C3 C4 57.5(6)
C1 N1 C3 C4 178.5(5)
C3 N1 C5 C6 -179.2(5)
C1 N1 C5 C6 58.4(6)
C5X N1 C1X C2 -38.4(18)
C3X N1 C1X C2 -167.4(12)
C5X N1 C3X C4 178.0(10)
C1X N1 C3X C4 -49.7(15)
C1X N1 C5X C6 177.6(11)
C3X N1 C5X C6 -56.0(14)
C11 N2 C7 C8 68.0(7)
C9 N2 C7 C8 -162.8(6)
C7 N2 C9 C10 -60.0(6)
C11 N2 C9 C10 68.4(6)
C7 N2 C11 C12 -174.6(5)
C9 N2 C11 C12 56.6(5)
C15 N3 C13 C14 -64.6(12)
C17 N3 C13 C14 73.1(11)
C17 N3 C15 C16 172.2(5)
C13 N3 C15 C16 -48.4(8)
C13X N3 C15 C16 -77.0(8)
C15 N3 C17 C18 -67.3(5)
C13 N3 C17 C18 153.2(5)
C13X N3 C17 C18 -176.2(8)
C15 N3 C13X C14X 109.0(16)
C17 N3 C13X C14X -133.9(15)
C23 N4 C19 C20 -52.0(13)
C21 N4 C19 C20 179.9(10)
C19 N4 C21 C22 -168.6(9)
C23 N4 C21 C22 62.7(12)
C19 N4 C23 C24 -63.4(16)
C21 N4 C23 C24 62.6(16)
C21X N4X C19X C20X -68.5(16)
C23X N4X C19X C20X 164.1(12)
C19X N4X C21X C22X -174.1(16)
C23X N4X C21X C22X -47(2)
C19X N4X C23X C24X 66.5(18)
C21X N4X C23X C24X -61(2)
C27 N5 C25 C26 151.4(6)
C29 N5 C25 C26 -84.2(6)
C25 N5 C27 C28 -63.8(6)
C29 N5 C27 C28 171.9(4)
C25 N5 C29 C30 162.0(4)
C27 N5 C29 C30 -72.4(5)
O30 V10 O31 V6 -107.02(15)
O32 V10 O31 V6 144.66(13)
O33 V10 O31 V6 74.1(2)
O34 V10 O31 V6 2.28(12)
V9 V10 O31 V6 28.97(13)
V8 V10 O31 V6 117.84(9)
V7 V10 O31 V6 147.87(17)
O30 V10 O31 V7 105.11(15)
O32 V10 O31 V7 -3.20(12)
O33 V10 O31 V7 -73.7(2)
O34 V10 O31 V7 -145.59(13)
V9 V10 O31 V7 -118.90(9)
V6 V10 O31 V7 -147.87(17)
V8 V10 O31 V7 -30.03(13)
O30 V10 O32 V8 108.61(16)
O33 V10 O32 V8 -0.78(13)
O34 V10 O32 V8 -72.2(2)
O31 V10 O32 V8 -141.75(13)
V9 V10 O32 V8 -26.55(13)
V6 V10 O32 V8 -116.72(9)
V7 V10 O32 V8 -144.93(17)
O30 V10 O32 V7 -106.45(16)
O33 V10 O32 V7 144.15(13)
O34 V10 O32 V7 72.7(2)
O31 V10 O32 V7 3.19(11)
V9 V10 O32 V7 118.39(9)
V6 V10 O32 V7 28.22(13)
V8 V10 O32 V7 144.93(17)
O30 V10 O33 V9 107.39(16)
O32 V10 O33 V9 -144.12(13)
O34 V10 O33 V9 -2.20(13)
O31 V10 O33 V9 -73.8(2)
V6 V10 O33 V9 -28.77(14)
V8 V10 O33 V9 -144.91(19)
V7 V10 O33 V9 -118.54(9)
O30 V10 O33 V8 -107.70(16)
O32 V10 O33 V8 0.78(12)
O34 V10 O33 V8 142.71(14)
O31 V10 O33 V8 71.1(2)
V9 V10 O33 V8 144.91(19)
V6 V10 O33 V8 116.14(10)
V7 V10 O33 V8 26.37(15)
O30 V10 O34 V9 -107.44(16)
O32 V10 O34 V9 73.4(2)
O33 V10 O34 V9 2.19(12)
O31 V10 O34 V9 142.84(13)
V6 V10 O34 V9 145.10(18)
V8 V10 O34 V9 28.79(13)
V7 V10 O34 V9 118.29(9)
O30 V10 O34 V6 107.47(16)
O32 V10 O34 V6 -71.7(2)
O33 V10 O34 V6 -142.91(14)
O31 V10 O34 V6 -2.26(12)
V9 V10 O34 V6 -145.10(18)
V8 V10 O34 V6 -116.31(9)
V7 V10 O34 V6 -26.81(14)
O37 S5 O35 V6 -57.1(3)
O38 S5 O35 V6 179.8(2)
O36 S5 O35 V6 63.8(2)
O37 S5 O36 V7 54.5(3)
O38 S5 O36 V7 177.9(2)
O35 S5 O36 V7 -66.6(2)
O41 S6 O39 V7 -57.2(3)
O42 S6 O39 V7 177.5(2)
O40 S6 O39 V7 63.6(3)
O41 S6 O40 V8 52.4(3)
O42 S6 O40 V8 177.7(2)
O39 S6 O40 V8 -68.3(2)
O45 S7 O43 V8 -59.0(3)
O46 S7 O43 V8 178.2(2)
O44 S7 O43 V8 62.2(3)
O45 S7 O44 V9 62.3(4)
O46 S7 O44 V9 -173.1(3)
O43 S7 O44 V9 -57.0(4)
O50 S8 O47 V9 175.9(3)
O49 S8 O47 V9 -59.7(3)
O48 S8 O47 V9 59.2(3)
O50 S8 O48 V6 -172.5(3)
O49 S8 O48 V6 62.6(3)
O47 S8 O48 V6 -56.2(3)
C33 N6 C31 C32 -172.7(4)
C35 N6 C31 C32 62.9(5)
C31 N6 C33 C34 66.9(5)
C35 N6 C33 C34 -167.5(5)
C31 N6 C35 C36 -143.1(5)
C33 N6 C35 C36 91.9(5)
C39 N7 C37 C38 -171.9(10)
C41 N7 C37 C38 66.0(12)
C37 N7 C39 C40 67.7(11)
C41 N7 C39 C40 -167.7(8)
C37 N7 C41 C42 -165.9(9)
C39 N7 C41 C42 69.9(10)
C41X N7 C37X C38 170.1(13)
C39X N7 C37X C38 -65.4(16)
C41X N7 C39X C40 -65.0(13)
C37X N7 C39X C40 172.1(10)
C37X N7 C41X C42 -72.6(16)
C39X N7 C41X C42 165.4(10)
C47 N8 C43 C44 -167.1(9)
C45 N8 C43 C44 -60.0(12)
C43 N8 C45 C46 -172.3(14)
C47 N8 C45 C46 -51.2(17)
C43 N8 C47 C48 -64.0(16)
C45 N8 C47 C48 170.0(15)
C47X N8 C43X C44X 175(2)
C45X N8 C43X C44X -71(2)
C47X N8 C45X C46X -105.7(14)
C43X N8 C45X C46X 150.8(13)
C45X N8 C47X C48X 67(2)
C43X N8 C47X C48X 173.9(18)
C53 N9 C49 C50 71.7(10)
C51 N9 C49 C50 -157.4(8)
C53 N9 C51 C52 68.1(8)
C49 N9 C51 C52 -58.9(7)
C51 N9 C53 C54 65.0(7)
C49 N9 C53 C54 -170.8(6)
C57 N10 C55 C56 59.6(7)
C59 N10 C55 C56 -175.1(6)
C59 N10 C57 C58 58.8(7)
C55 N10 C57 C58 -177.3(6)
C57 N10 C59 C60 -175.8(6)
C55 N10 C59 C60 59.7(6)
